data_7708284
loop_
_publ_author_name
'Schorpp, Marcel'
'Tamim, Razan'
'Krossing, Ingo'

_publ_section_title
;
 Oxidative Addition, Reduction and Reductive Coupling: The Versatile
 Reactivity of Subvalent Gallium Cations.
;
_journal_name_full 'Dalton Transactions'
_journal_paper_doi 10.1039/D1DT02682H
_journal_year 2021
_chemical_formula_moiety '2(C16 Al F36 O4), C54 H46 Ga P3 [+ solvent]'
_chemical_formula_sum 'C86 H46 Al2 F72 Ga O8 P3'
_chemical_formula_weight 2791.81
_space_group_crystal_system monoclinic
_space_group_IT_number 15
_space_group_name_Hall '-C 2yc'
_space_group_name_H-M_alt 'C 1 2/c 1'
_atom_sites_solution_hydrogens mixed
_atom_sites_solution_primary direct
_atom_sites_solution_secondary
;
PROBLEM: Atom F2_1            has ADP max/min Ratio .....        3.6 prolat
RESPONSE: This is due to disorder in one of the spectating counter ions
;
_audit_creation_method
;
FinalCif V86 by Daniel Kratzert, Freiburg 2021,
https://github.com/dkratzert/FinalCif
;
_audit_update_record
;
2021-09-03 deposited with the CCDC.	2021-09-08 downloaded from the CCDC.
;
_cell_angle_alpha 90.00
_cell_angle_beta 102.8230(10)
_cell_angle_gamma 90.00
_cell_formula_units_Z 8
_cell_length_a 49.8991(7)
_cell_length_b 15.6251(2)
_cell_length_c 28.3883(5)
_cell_measurement_reflns_used 9986
_cell_measurement_temperature 100(2)
_cell_measurement_theta_max 27.781
_cell_measurement_theta_min 2.4365
_cell_volume 21581.7(6)
_computing_cell_refinement 'SAINT V8.37A'
_computing_data_collection 'Bruker BIS 2015.5.1.2/11-Jun-2015 P2 && APEX2_2014.11-0'
_computing_data_reduction 'SAINT V8.37A'
_computing_molecular_graphics 'Olex2 (Dolomanov et al., 2009)'
_computing_publication_material 'ShelXle (Hu\"bschle 2011)'
_computing_structure_refinement 'SHELXL-2018/3 (Sheldrick, 2018)'
_computing_structure_solution 'SHELXT 2014/5 (Sheldrick, 2014)'
_diffrn_ambient_environment N~2~
_diffrn_ambient_temperature 100(2)
_diffrn_detector CPAD
_diffrn_detector_area_resol_mean 7.41
_diffrn_detector_type 'Bruker PHOTON III'
_diffrn_measured_fraction_theta_full 1.000
_diffrn_measured_fraction_theta_max 0.994
_diffrn_measurement_device 'three-circle diffractometer'
_diffrn_measurement_device_type 'Bruker D8 VENTURE dual wavelength Mo/Cu'
_diffrn_measurement_method '\w and \f scans'
_diffrn_measurement_specimen_support 'MiTeGen micromount'
_diffrn_radiation_monochromator 'mirror optics'
_diffrn_radiation_probe x-ray
_diffrn_radiation_type MoK\a
_diffrn_radiation_wavelength 0.71073
_diffrn_reflns_av_R_equivalents 0.0424
_diffrn_reflns_av_unetI/netI 0.0415
_diffrn_reflns_Laue_measured_fraction_full 1.000
_diffrn_reflns_Laue_measured_fraction_max 0.994
_diffrn_reflns_limit_h_max 67
_diffrn_reflns_limit_h_min -57
_diffrn_reflns_limit_k_max 21
_diffrn_reflns_limit_k_min -21
_diffrn_reflns_limit_l_max 28
_diffrn_reflns_limit_l_min -38
_diffrn_reflns_number 126483
_diffrn_reflns_point_group_measured_fraction_full 1.000
_diffrn_reflns_point_group_measured_fraction_max 0.994
_diffrn_reflns_theta_full 25.242
_diffrn_reflns_theta_max 28.819
_diffrn_reflns_theta_min 0.837
_diffrn_source 'microfocus sealed X-ray tube'
_diffrn_source_current 0.6
_diffrn_source_type 'Incoatec I\ms'
_diffrn_source_voltage 50.0
_exptl_absorpt_coefficient_mu 0.492
_exptl_absorpt_correction_T_max 0.7458
_exptl_absorpt_correction_T_min 0.7052
_exptl_absorpt_correction_type multi-scan
_exptl_absorpt_process_details
;
SADABS-2016/2 - Bruker AXS area detector scaling and absorption correction:
Krause, L., Herbst-Irmer, R., Sheldrick G.M. & Stalke D., J. Appl. Cryst. 48
(2015) 3-10
;
_exptl_crystal_colour colourless
_exptl_crystal_density_diffrn 1.718
_exptl_crystal_description block
_exptl_crystal_F_000 11008
_exptl_crystal_size_max 0.340
_exptl_crystal_size_mid 0.280
_exptl_crystal_size_min 0.260
_refine_diff_density_max 1.351
_refine_diff_density_min -0.680
_refine_diff_density_rms 0.077
_refine_ls_extinction_method none
_refine_ls_goodness_of_fit_ref 1.086
_refine_ls_hydrogen_treatment mixed
_refine_ls_matrix_type full
_refine_ls_number_parameters 2018
_refine_ls_number_reflns 28039
_refine_ls_number_restraints 22486
_refine_ls_restrained_S_all 1.266
_refine_ls_R_factor_all 0.0847
_refine_ls_R_factor_gt 0.0549
_refine_ls_shift/su_max 0.003
_refine_ls_shift/su_mean 0.000
_refine_ls_structure_factor_coef Fsqd
_refine_ls_weighting_details 'w=1/[\s^2^(Fo^2^)+(0.0698P)^2^+36.0287P] where P=(Fo^2^+2Fc^2^)/3'
_refine_ls_weighting_scheme calc
_refine_ls_wR_factor_gt 0.1370
_refine_ls_wR_factor_ref 0.1546
_reflns_Friedel_coverage 0.000
_reflns_number_gt 19473
_reflns_number_total 28039
_reflns_threshold_expression 'I > 2\s(I)'
_cod_data_source_file d1dt02682h2.cif
_cod_data_source_block C2c_a_sq
_cod_original_sg_symbol_H-M 'C 2/c'
_cod_database_code 7708284
_shelx_shelxl_version_number 2018/3
_shelx_space_group_comment
;
The symmetry employed for this shelxl refinement is uniquely defined
by the following loop, which should always be used as a source of
symmetry information in preference to the above space-group names.
They are only intended as comments.
;
_shelx_estimated_absorpt_t_min 0.851
_shelx_estimated_absorpt_t_max 0.883
_olex2_diffrn_ambient_temperature_device 'Oxford Cryostream 800'

loop_
_space_group_symop_operation_xyz
'x, y, z'
'-x, y, -z+1/2'
'x+1/2, y+1/2, z'
'-x+1/2, y+1/2, -z+1/2'
'-x, -y, -z'
'x, -y, z-1/2'
'-x+1/2, -y+1/2, -z'
'x+1/2, -y+1/2, z-1/2'

loop_
_atom_site_label
_atom_site_type_symbol
_atom_site_fract_x
_atom_site_fract_y
_atom_site_fract_z
_atom_site_U_iso_or_equiv
_atom_site_adp_type
_atom_site_occupancy
_atom_site_site_symmetry_order
_atom_site_calc_flag
_atom_site_refinement_flags_posn
_atom_site_refinement_flags_adp
_atom_site_refinement_flags_occupancy
_atom_site_disorder_assembly
_atom_site_disorder_group
O1_16 O 0.29985(4) 0.18145(11) 0.22811(6) 0.0262(4) Uani 1 1 d D U . . .
C1_16 C 0.29447(6) 0.10285(16) 0.24341(9) 0.0285(5) Uani 1 1 d D U . . .
C2_16 C 0.28038(6) 0.04550(17) 0.20056(10) 0.0339(6) Uani 1 1 d D U . . .
F1_16 F 0.26083(4) 0.08858(11) 0.17035(6) 0.0424(4) Uani 1 1 d D U . . .
F2_16 F 0.26884(5) -0.02443(12) 0.21454(7) 0.0533(5) Uani 1 1 d D U . . .
F3_16 F 0.29827(4) 0.01975(11) 0.17504(6) 0.0401(4) Uani 1 1 d D U . . .
C3_16 C 0.32149(7) 0.05988(18) 0.27099(10) 0.0373(7) Uani 1 1 d D U . . .
F4_16 F 0.33057(4) 0.09575(12) 0.31404(6) 0.0504(5) Uani 1 1 d D U . . .
F5_16 F 0.34106(4) 0.06803(13) 0.24634(7) 0.0478(5) Uani 1 1 d D U . . .
F6_16 F 0.31833(5) -0.02357(11) 0.27812(7) 0.0513(5) Uani 1 1 d D U . . .
C4_16 C 0.27474(7) 0.11389(19) 0.27830(10) 0.0376(7) Uani 1 1 d D U . . .
F7_16 F 0.28285(4) 0.17779(12) 0.30898(6) 0.0431(4) Uani 1 1 d D U . . .
F8_16 F 0.27345(5) 0.04412(12) 0.30468(7) 0.0574(6) Uani 1 1 d D U . . .
F9_16 F 0.24937(4) 0.13207(13) 0.25381(7) 0.0478(5) Uani 1 1 d D U . . .
O1_14 O 0.32167(4) 0.33961(12) 0.21088(7) 0.0322(4) Uani 1 1 d D U . . .
C1_14 C 0.33740(6) 0.37548(18) 0.25087(11) 0.0407(7) Uani 1 1 d D U . . .
C2_14 C 0.33776(9) 0.4734(2) 0.24241(14) 0.0627(11) Uani 1 1 d D U . . .
F1_14 F 0.33984(5) 0.49218(13) 0.19825(8) 0.0702(7) Uani 1 1 d D U . . .
F2_14 F 0.35839(6) 0.51208(13) 0.27340(9) 0.0854(10) Uani 1 1 d D U . . .
F3_14 F 0.31424(6) 0.50894(13) 0.24879(9) 0.0756(8) Uani 1 1 d D U . . .
C3_14 C 0.32586(8) 0.3571(2) 0.29621(12) 0.0526(9) Uani 1 1 d D U . . .
F4_14 F 0.33277(5) 0.27895(13) 0.31318(7) 0.0558(5) Uani 1 1 d D U . . .
F5_14 F 0.29855(5) 0.36213(14) 0.28570(7) 0.0598(6) Uani 1 1 d D U . . .
F6_14 F 0.33521(6) 0.41217(15) 0.33209(8) 0.0806(8) Uani 1 1 d D U . . .
C4_14 C 0.36736(7) 0.3413(2) 0.25918(14) 0.0561(10) Uani 1 1 d D U . . .
F7_14 F 0.36733(4) 0.25715(13) 0.25375(8) 0.0586(6) Uani 1 1 d D U . . .
F8_14 F 0.38205(5) 0.35921(15) 0.30369(9) 0.0748(8) Uani 1 1 d D U . . .
F9_14 F 0.38036(5) 0.37560(17) 0.22752(9) 0.0736(7) Uani 1 1 d D U . . .
O1_6 O 0.27963(4) 0.27193(11) 0.13954(6) 0.0254(4) Uani 1 1 d D U . . .
C1_6 C 0.25766(5) 0.32462(16) 0.12691(9) 0.0259(5) Uani 1 1 d D U . . .
C2_6 C 0.26685(6) 0.41912(17) 0.12505(10) 0.0321(6) Uani 1 1 d D U . . .
F1_6 F 0.27371(4) 0.45349(10) 0.16903(7) 0.0404(4) Uani 1 1 d D U . . .
F2_6 F 0.24694(4) 0.46830(11) 0.09888(7) 0.0423(4) Uani 1 1 d D U . . .
F3_6 F 0.28862(3) 0.42539(11) 0.10547(7) 0.0399(4) Uani 1 1 d D U . . .
C3_6 C 0.24151(6) 0.29763(18) 0.07563(10) 0.0313(6) Uani 1 1 d D U . . .
F4_6 F 0.23972(4) 0.21281(10) 0.07195(6) 0.0369(4) Uani 1 1 d D U . . .
F5_6 F 0.25398(4) 0.32506(12) 0.04175(6) 0.0398(4) Uani 1 1 d D U . . .
F6_6 F 0.21582(3) 0.32834(12) 0.06497(7) 0.0428(4) Uani 1 1 d D U . . .
C4_6 C 0.23863(6) 0.31639(18) 0.16289(10) 0.0322(6) Uani 1 1 d D U . . .
F7_6 F 0.22563(3) 0.24112(11) 0.15790(6) 0.0390(4) Uani 1 1 d D U . . .
F8_6 F 0.21949(4) 0.37725(12) 0.15748(7) 0.0440(4) Uani 1 1 d D U . . .
F9_6 F 0.25319(4) 0.32008(12) 0.20827(6) 0.0395(4) Uani 1 1 d D U . . .
O1_13 O 0.4573(4) 0.1754(12) -0.1438(5) 0.0573(17) Uani 0.322(4) 1 d D U P A 2
C1_13 C 0.4689(2) 0.1153(7) -0.1655(4) 0.0428(10) Uani 0.322(4) 1 d D U P A 2
C2_13 C 0.4480(3) 0.0877(8) -0.2110(4) 0.074(3) Uani 0.322(4) 1 d D U P A 2
F1_13 F 0.4307(3) 0.0305(9) -0.1977(5) 0.121(4) Uani 0.322(4) 1 d D U P A 2
F2_13 F 0.4604(3) 0.0492(9) -0.2426(4) 0.117(4) Uani 0.322(4) 1 d D U P A 2
F3_13 F 0.4322(3) 0.1494(7) -0.2330(3) 0.086(3) Uani 0.322(4) 1 d D U P A 2
C3_13 C 0.4937(3) 0.1604(10) -0.1815(5) 0.104(4) Uani 0.322(4) 1 d D U P A 2
F4_13 F 0.5071(3) 0.2072(12) -0.1448(5) 0.177(7) Uani 0.322(4) 1 d D U P A 2
F5_13 F 0.4820(3) 0.2134(10) -0.2166(5) 0.128(4) Uani 0.322(4) 1 d D U P A 2
F6_13 F 0.5103(3) 0.1043(14) -0.1936(6) 0.199(8) Uani 0.322(4) 1 d D U P A 2
C4_13 C 0.4800(2) 0.0372(6) -0.1341(4) 0.068(3) Uani 0.322(4) 1 d D U P A 2
F7_13 F 0.50374(17) 0.0617(6) -0.1060(3) 0.077(2) Uani 0.322(4) 1 d D U P A 2
F8_13 F 0.4801(4) -0.0325(7) -0.1609(3) 0.156(7) Uani 0.322(4) 1 d D U P A 2
F9_13 F 0.4641(3) 0.0119(13) -0.1053(6) 0.086(3) Uani 0.322(4) 1 d D U P A 2
O1_8 O 0.44139(6) 0.31715(19) -0.10925(15) 0.0551(10) Uani 0.832(2) 1 d D U P A 1
C1_8 C 0.44632(6) 0.3938(2) -0.12702(12) 0.0265(6) Uani 0.832(2) 1 d D U P A 1
C2_8 C 0.46946(7) 0.3889(2) -0.15539(13) 0.0303(7) Uani 0.832(2) 1 d D U P A 1
F1_8 F 0.48990(4) 0.34060(14) -0.13229(8) 0.0384(5) Uani 0.832(2) 1 d D U P A 1
F2_8 F 0.48009(5) 0.46484(15) -0.16091(11) 0.0563(7) Uani 0.832(2) 1 d D U P A 1
F3_8 F 0.46040(5) 0.35323(19) -0.19815(8) 0.0510(6) Uani 0.832(2) 1 d D U P A 1
C3_8 C 0.41974(7) 0.4273(3) -0.16012(13) 0.0448(9) Uani 0.832(2) 1 d D U P A 1
F4_8 F 0.40154(8) 0.4511(3) -0.13519(15) 0.0596(10) Uani 0.832(2) 1 d D U P A 1
F5_8 F 0.40825(5) 0.3702(3) -0.19074(12) 0.0860(12) Uani 0.832(2) 1 d D U P A 1
F6_8 F 0.42551(6) 0.4953(2) -0.18669(11) 0.0693(9) Uani 0.832(2) 1 d D U P A 1
C4_8 C 0.45478(9) 0.4579(4) -0.08466(17) 0.0545(13) Uani 0.832(2) 1 d D U P A 1
F7_8 F 0.43925(6) 0.4473(3) -0.05283(11) 0.0740(11) Uani 0.832(2) 1 d D U P A 1
F8_8 F 0.45262(7) 0.5394(2) -0.09818(16) 0.0771(11) Uani 0.832(2) 1 d D U P A 1
F9_8 F 0.48102(6) 0.4456(3) -0.06188(12) 0.0938(13) Uani 0.832(2) 1 d D U P A 1
O1_4 O 0.4526(3) 0.3253(8) -0.0974(8) 0.0551(10) Uani 0.168(2) 1 d D U P A 2
C1_4 C 0.4411(2) 0.3968(8) -0.1194(4) 0.0265(6) Uani 0.168(2) 1 d D U P A 2
C2_4 C 0.4549(3) 0.4787(9) -0.0940(5) 0.049(3) Uani 0.168(2) 1 d D U P A 2
F1_4 F 0.4504(3) 0.4877(11) -0.0497(4) 0.057(3) Uani 0.168(2) 1 d D U P A 2
F2_4 F 0.4436(3) 0.5406(7) -0.1248(5) 0.047(3) Uani 0.168(2) 1 d D U P A 2
F3_4 F 0.4817(3) 0.4771(15) -0.0879(6) 0.0938(13) Uani 0.168(2) 1 d D U P A 2
C3_4 C 0.4408(3) 0.4023(9) -0.1739(4) 0.054(3) Uani 0.168(2) 1 d D U P A 2
F4_4 F 0.4338(4) 0.3255(8) -0.1930(5) 0.088(5) Uani 0.168(2) 1 d D U P A 2
F5_4 F 0.4663(3) 0.4211(13) -0.1792(6) 0.070(3) Uani 0.168(2) 1 d D U P A 2
F6_4 F 0.4183(2) 0.4446(7) -0.1993(4) 0.041(2) Uani 0.168(2) 1 d D U P A 2
C4_4 C 0.4108(2) 0.4074(10) -0.1136(5) 0.052(3) Uani 0.168(2) 1 d D U P A 2
F7_4 F 0.3948(2) 0.3565(10) -0.1439(4) 0.067(4) Uani 0.168(2) 1 d D U P A 2
F8_4 F 0.3996(4) 0.4828(10) -0.1265(8) 0.059(4) Uani 0.168(2) 1 d D U P A 2
F9_4 F 0.4082(2) 0.3909(8) -0.0691(4) 0.053(3) Uani 0.168(2) 1 d D U P A 2
O1_3 O 0.41829(17) 0.1799(7) -0.0887(5) 0.0469(9) Uani 0.319(4) 1 d D U P A 1
C1_3 C 0.3962(2) 0.1576(7) -0.0719(4) 0.037(3) Uani 0.319(4) 1 d D U P A 1
C2_3 C 0.3994(2) 0.0702(7) -0.0468(5) 0.071(3) Uani 0.319(4) 1 d D U P A 1
F1_3 F 0.3917(2) 0.0041(6) -0.0762(5) 0.098(3) Uani 0.319(4) 1 d D U P A 1
F2_3 F 0.3815(3) 0.0616(8) -0.0188(5) 0.131(5) Uani 0.319(4) 1 d D U P A 1
F3_3 F 0.42610(19) 0.0527(6) -0.0285(4) 0.094(3) Uani 0.319(4) 1 d D U P A 1
C3_3 C 0.3939(3) 0.2283(7) -0.0340(4) 0.066(3) Uani 0.319(4) 1 d D U P A 1
F4_3 F 0.3984(3) 0.3040(5) -0.0525(4) 0.096(3) Uani 0.319(4) 1 d D U P A 1
F5_3 F 0.4131(2) 0.2058(10) 0.0069(3) 0.103(4) Uani 0.319(4) 1 d D U P A 1
F6_3 F 0.3718(3) 0.2329(12) -0.0203(6) 0.079(3) Uani 0.319(4) 1 d D U P A 1
C4_3 C 0.3703(2) 0.1554(7) -0.1135(4) 0.068(3) Uani 0.319(4) 1 d D U P A 1
F7_3 F 0.36103(15) 0.2309(5) -0.1260(2) 0.0540(18) Uani 0.319(4) 1 d D U P A 1
F8_3 F 0.34836(18) 0.1242(9) -0.0982(5) 0.150(5) Uani 0.319(4) 1 d D U P A 1
F9_3 F 0.3712(3) 0.1072(9) -0.1490(4) 0.142(6) Uani 0.319(4) 1 d D U P A 1
O1_1 O 0.42498(8) 0.1575(3) -0.07926(19) 0.0469(9) Uani 0.681(4) 1 d D U P A 2
C1_1 C 0.39903(11) 0.1482(4) -0.0761(2) 0.0294(12) Uani 0.681(4) 1 d D U P A 2
C2_1 C 0.39391(16) 0.0516(4) -0.0736(3) 0.0763(19) Uani 0.681(4) 1 d D U P A 2
F1_1 F 0.39116(17) 0.0170(3) -0.11663(19) 0.151(3) Uani 0.681(4) 1 d D U P A 2
F2_1 F 0.37084(11) 0.0398(5) -0.0556(3) 0.138(3) Uani 0.681(4) 1 d D U P A 2
F3_1 F 0.41380(11) 0.0132(3) -0.04475(18) 0.0803(13) Uani 0.681(4) 1 d D U P A 2
C3_1 C 0.39338(15) 0.1908(5) -0.0305(2) 0.0710(19) Uani 0.681(4) 1 d D U P A 2
F4_1 F 0.40676(14) 0.2685(4) -0.0239(2) 0.1111(17) Uani 0.681(4) 1 d D U P A 2
F5_1 F 0.40364(11) 0.1403(4) 0.00829(13) 0.0825(15) Uani 0.681(4) 1 d D U P A 2
F6_1 F 0.36790(14) 0.2045(7) -0.0323(3) 0.122(3) Uani 0.681(4) 1 d D U P A 2
C4_1 C 0.37939(10) 0.1868(4) -0.12118(19) 0.0490(13) Uani 0.681(4) 1 d D U P A 2
F7_1 F 0.37839(7) 0.2726(2) -0.11846(12) 0.0590(10) Uani 0.681(4) 1 d D U P A 2
F8_1 F 0.35374(9) 0.1631(4) -0.12515(19) 0.1050(18) Uani 0.681(4) 1 d D U P A 2
F9_1 F 0.38810(9) 0.1689(3) -0.16024(10) 0.0647(10) Uani 0.681(4) 1 d D U P A 2
O1_7 O 0.47311(16) 0.1918(6) -0.0387(3) 0.0571(10) Uani 0.371(3) 1 d D U P A 2
C1_7 C 0.4941(2) 0.2062(6) -0.0010(4) 0.046(3) Uani 0.371(3) 1 d D U P A 2
C2_7 C 0.4888(3) 0.1583(8) 0.0434(4) 0.101(4) Uani 0.371(3) 1 d D U P A 2
F1_7 F 0.4708(3) 0.1948(11) 0.0627(5) 0.132(4) Uani 0.371(3) 1 d D U P A 2
F2_7 F 0.5145(3) 0.1507(6) 0.0741(3) 0.141(4) Uani 0.371(3) 1 d D U P A 2
F3_7 F 0.4802(3) 0.0800(6) 0.0309(5) 0.137(3) Uani 0.371(3) 1 d D U P A 2
C3_7 C 0.5237(2) 0.1738(7) -0.0007(5) 0.083(3) Uani 0.371(3) 1 d D U P A 2
F4_7 F 0.5351(2) 0.2114(8) -0.0341(5) 0.113(3) Uani 0.371(3) 1 d D U P A 2
F5_7 F 0.52269(18) 0.0902(4) -0.0057(3) 0.098(3) Uani 0.371(3) 1 d D U P A 2
F6_7 F 0.54155(18) 0.1910(7) 0.0403(4) 0.112(3) Uani 0.371(3) 1 d D U P A 2
C4_7 C 0.49619(19) 0.3036(6) 0.0111(3) 0.045(2) Uani 0.371(3) 1 d D U P A 2
F7_7 F 0.50753(17) 0.3409(5) -0.0215(3) 0.090(2) Uani 0.371(3) 1 d D U P A 2
F8_7 F 0.50955(18) 0.3147(5) 0.0573(3) 0.096(2) Uani 0.371(3) 1 d D U P A 2
F9_7 F 0.47142(14) 0.3372(4) 0.00616(17) 0.0564(17) Uani 0.371(3) 1 d D U P A 2
O1_5 O 0.47807(9) 0.2283(3) -0.04438(15) 0.0571(10) Uani 0.629(3) 1 d D U P A 1
C1_5 C 0.49537(13) 0.2089(4) -0.0035(2) 0.0372(15) Uani 0.629(3) 1 d D U P A 1
C2_5 C 0.52071(14) 0.1773(4) -0.0221(2) 0.0545(15) Uani 0.629(3) 1 d D U P A 1
F1_5 F 0.51832(10) 0.0997(3) -0.0397(2) 0.0871(14) Uani 0.629(3) 1 d D U P A 1
F2_5 F 0.54319(9) 0.1791(4) 0.01007(18) 0.0774(13) Uani 0.629(3) 1 d D U P A 1
F3_5 F 0.52455(11) 0.2257(4) -0.05889(17) 0.0819(15) Uani 0.629(3) 1 d D U P A 1
C3_5 C 0.50412(14) 0.2883(4) 0.0281(2) 0.0568(16) Uani 0.629(3) 1 d D U P A 1
F4_5 F 0.48310(10) 0.3320(4) 0.0330(2) 0.0998(17) Uani 0.629(3) 1 d D U P A 1
F5_5 F 0.51995(8) 0.3409(2) 0.01016(16) 0.0587(10) Uani 0.629(3) 1 d D U P A 1
F6_5 F 0.51856(11) 0.2629(4) 0.07270(15) 0.0987(17) Uani 0.629(3) 1 d D U P A 1
C4_5 C 0.48428(14) 0.1382(5) 0.0228(2) 0.0679(19) Uani 0.629(3) 1 d D U P A 1
F7_5 F 0.46509(15) 0.1682(6) 0.0433(2) 0.121(2) Uani 0.629(3) 1 d D U P A 1
F8_5 F 0.50396(11) 0.0984(4) 0.0550(2) 0.137(3) Uani 0.629(3) 1 d D U P A 1
F9_5 F 0.47233(8) 0.0766(2) -0.00672(18) 0.0782(13) Uani 0.629(3) 1 d D U P A 1
O1_2 O 0.46410(18) 0.1600(5) -0.1343(2) 0.0573(17) Uani 0.678(4) 1 d D U P A 1
C1_2 C 0.46546(12) 0.0999(4) -0.1669(2) 0.0428(10) Uani 0.678(4) 1 d D U P A 1
C2_2 C 0.45001(11) 0.0191(3) -0.1563(2) 0.0600(14) Uani 0.678(4) 1 d D U P A 1
F1_2 F 0.45419(11) 0.0066(6) -0.1099(3) 0.0766(17) Uani 0.678(4) 1 d D U P A 1
F2_2 F 0.45657(14) -0.0499(3) -0.1780(3) 0.119(2) Uani 0.678(4) 1 d D U P A 1
F3_2 F 0.42256(9) 0.0304(3) -0.1714(2) 0.0950(17) Uani 0.678(4) 1 d D U P A 1
C3_2 C 0.45290(17) 0.1333(5) -0.2180(2) 0.080(2) Uani 0.678(4) 1 d D U P A 1
F4_2 F 0.46962(16) 0.1838(4) -0.23508(19) 0.107(2) Uani 0.678(4) 1 d D U P A 1
F5_2 F 0.43035(14) 0.1765(4) -0.2168(2) 0.1115(19) Uani 0.678(4) 1 d D U P A 1
F6_2 F 0.44700(16) 0.0704(5) -0.2502(2) 0.133(2) Uani 0.678(4) 1 d D U P A 1
C4_2 C 0.49596(11) 0.0754(4) -0.16409(18) 0.0613(15) Uani 0.678(4) 1 d D U P A 1
F7_2 F 0.51125(11) 0.1456(4) -0.1620(2) 0.1006(18) Uani 0.678(4) 1 d D U P A 1
F8_2 F 0.49903(12) 0.0321(3) -0.20289(18) 0.101(2) Uani 0.678(4) 1 d D U P A 1
F9_2 F 0.50532(9) 0.0217(4) -0.12771(18) 0.0888(16) Uani 0.678(4) 1 d D U P A 1
Ga1 Ga 0.35447(2) 0.36893(2) 0.56873(2) 0.02119(7) Uani 1 1 d . . . . .
H1 H 0.3476(6) 0.4444(18) 0.5952(10) 0.025 Uiso 1 1 d . U . . .
Al1 Al 0.45116(2) 0.21522(5) -0.09208(3) 0.02591(17) Uani 1 1 d D . . . .
Al2 Al 0.30806(2) 0.24552(5) 0.18402(3) 0.02229(15) Uani 1 1 d D . . . .
P1 P 0.31096(2) 0.30122(4) 0.53858(2) 0.02084(13) Uani 1 1 d . . . . .
P2 P 0.37518(2) 0.42044(4) 0.50637(2) 0.02210(13) Uani 1 1 d . . . . .
P3 P 0.38538(2) 0.28889(5) 0.62918(2) 0.02467(14) Uani 1 1 d . . . . .
C01F C 0.35439(6) 0.28220(18) 0.75052(10) 0.0296(6) Uani 1 1 d . . . . .
H01F H 0.355330 0.315988 0.778658 0.036 Uiso 1 1 calc R U . . .
C01G C 0.31077(5) 0.20348(16) 0.50467(9) 0.0233(5) Uani 1 1 d . . . . .
C01H C 0.29558(5) 0.27900(16) 0.58920(9) 0.0227(5) Uani 1 1 d . . . . .
C01I C 0.28118(5) 0.20329(17) 0.59111(9) 0.0253(5) Uani 1 1 d . . . . .
H01I H 0.279123 0.162872 0.565559 0.030 Uiso 1 1 calc R U . . .
C01J C 0.36719(5) 0.25766(16) 0.67500(9) 0.0235(5) Uani 1 1 d . . . . .
C01K C 0.38237(5) 0.34251(17) 0.46398(9) 0.0245(5) Uani 1 1 d . . . . .
C01N C 0.36865(5) 0.30760(17) 0.71599(9) 0.0260(5) Uani 1 1 d . . . . .
H01N H 0.379288 0.358581 0.720394 0.031 Uiso 1 1 calc R U . . .
C01O C 0.26817(5) 0.41958(17) 0.51482(10) 0.0266(5) Uani 1 1 d . . . . .
H01O H 0.264076 0.405715 0.545040 0.032 Uiso 1 1 calc R U . . .
C01P C 0.29824(5) 0.33904(17) 0.62651(9) 0.0258(5) Uani 1 1 d . . . . .
H01P H 0.308005 0.390841 0.625106 0.031 Uiso 1 1 calc R U . . .
C01Q C 0.40864(6) 0.55665(18) 0.54510(10) 0.0297(6) Uani 1 1 d . . . . .
H01Q H 0.393031 0.591853 0.533621 0.036 Uiso 1 1 calc R U . . .
C01S C 0.25285(6) 0.48109(18) 0.48536(11) 0.0332(6) Uani 1 1 d . . . . .
H01S H 0.238177 0.509021 0.495480 0.040 Uiso 1 1 calc R U . . .
C01T C 0.40723(5) 0.46894(17) 0.53659(9) 0.0250(5) Uani 1 1 d . . . . .
C01V C 0.33889(6) 0.20835(19) 0.74418(10) 0.0315(6) Uani 1 1 d . . . . .
H01V H 0.329207 0.191369 0.767928 0.038 Uiso 1 1 calc R U . . .
C01W C 0.29278(5) 0.19050(17) 0.46021(9) 0.0260(5) Uani 1 1 d . . . . .
H01W H 0.279465 0.232844 0.447530 0.031 Uiso 1 1 calc R U . . .
C01X C 0.43980(6) 0.3242(2) 0.67292(10) 0.0373(7) Uani 1 1 d . . . . .
H01X H 0.443277 0.265655 0.667569 0.045 Uiso 1 1 calc R U . . .
C01Y C 0.29421(6) 0.11604(18) 0.43439(10) 0.0305(6) Uani 1 1 d . . . . .
H01Y H 0.282116 0.107783 0.403798 0.037 Uiso 1 1 calc R U . . .
C020 C 0.39944(5) 0.19259(18) 0.61013(10) 0.0296(6) Uani 1 1 d . . . . .
C022 C 0.28966(5) 0.37808(16) 0.49983(9) 0.0237(5) Uani 1 1 d . . . . .
C023 C 0.43321(6) 0.5925(2) 0.57066(11) 0.0370(7) Uani 1 1 d . . . . .
H023 H 0.434323 0.652210 0.576961 0.044 Uiso 1 1 calc R U . . .
C025 C 0.26987(5) 0.18738(18) 0.63072(10) 0.0282(5) Uani 1 1 d . . . . .
H025 H 0.260270 0.135400 0.632519 0.034 Uiso 1 1 calc R U . . .
C026 C 0.29544(5) 0.39897(17) 0.45529(9) 0.0269(5) Uani 1 1 d . . . . .
H026 H 0.309948 0.370734 0.444821 0.032 Uiso 1 1 calc R U . . .
C027 C 0.27248(5) 0.24682(18) 0.66757(10) 0.0298(6) Uani 1 1 d . . . . .
H027 H 0.264570 0.235606 0.694447 0.036 Uiso 1 1 calc R U . . .
C028 C 0.33932(5) 0.55914(17) 0.49647(10) 0.0284(5) Uani 1 1 d . . . . .
H028 H 0.339558 0.551264 0.529741 0.034 Uiso 1 1 calc R U . . .
C029 C 0.40844(6) 0.4440(2) 0.66536(10) 0.0331(6) Uani 1 1 d . . . . .
H029 H 0.390491 0.466940 0.654658 0.040 Uiso 1 1 calc R U . . .
C02A C 0.28656(6) 0.32248(18) 0.66549(10) 0.0289(6) Uani 1 1 d . . . . .
H02A H 0.288222 0.363151 0.690853 0.035 Uiso 1 1 calc R U . . .
C02B C 0.32997(5) 0.14015(17) 0.52322(10) 0.0279(5) Uani 1 1 d . . . . .
H02B H 0.342303 0.148409 0.553573 0.033 Uiso 1 1 calc R U . . .
C02E C 0.32435(6) 0.62546(18) 0.47115(11) 0.0329(6) Uani 1 1 d . . . . .
H02E H 0.314335 0.663357 0.487001 0.039 Uiso 1 1 calc R U . . .
C02F C 0.41342(5) 0.35801(19) 0.65749(9) 0.0292(6) Uani 1 1 d . . . . .
C02M C 0.35140(6) 0.18351(17) 0.66864(10) 0.0292(6) Uani 1 1 d . . . . .
H02M H 0.350251 0.149758 0.640427 0.035 Uiso 1 1 calc R U . . .
C02O C 0.33111(6) 0.06548(18) 0.49760(11) 0.0341(6) Uani 1 1 d . . . . .
H02O H 0.344100 0.022324 0.510402 0.041 Uiso 1 1 calc R U . . .
C02S C 0.35405(5) 0.50395(16) 0.47321(9) 0.0243(5) Uani 1 1 d . . . . .
C02T C 0.35357(5) 0.51505(17) 0.42442(10) 0.0282(5) Uani 1 1 d . . . . .
H02T H 0.363495 0.477129 0.408422 0.034 Uiso 1 1 calc R U . . .
C02V C 0.36475(6) 0.27344(18) 0.45024(9) 0.0287(6) Uani 1 1 d . . . . .
H02V H 0.349116 0.266839 0.463846 0.034 Uiso 1 1 calc R U . . .
C02W C 0.40110(6) 0.18250(19) 0.56201(10) 0.0317(6) Uani 1 1 d . . . . .
H02W H 0.394022 0.225473 0.538918 0.038 Uiso 1 1 calc R U . . .
C02X C 0.31325(6) 0.05385(18) 0.45321(11) 0.0335(6) Uani 1 1 d . . . . .
H02X H 0.314096 0.002657 0.435543 0.040 Uiso 1 1 calc R U . . .
C02Z C 0.25872(6) 0.50222(18) 0.44140(10) 0.0327(6) Uani 1 1 d . . . . .
H02Z H 0.248236 0.544806 0.421578 0.039 Uiso 1 1 calc R U . . .
C032 C 0.39257(6) 0.2235(2) 0.39722(11) 0.0371(7) Uani 1 1 d . . . . .
H032 H 0.396183 0.182617 0.374673 0.045 Uiso 1 1 calc R U . . .
C033 C 0.28005(6) 0.46081(18) 0.42636(10) 0.0316(6) Uani 1 1 d . . . . .
H033 H 0.284072 0.475006 0.396126 0.038 Uiso 1 1 calc R U . . .
C036 C 0.41005(6) 0.2920(2) 0.41024(11) 0.0391(7) Uani 1 1 d . . . . .
H036 H 0.425554 0.298303 0.396252 0.047 Uiso 1 1 calc R U . . .
C038 C 0.45584(6) 0.5411(2) 0.58674(11) 0.0362(7) Uani 1 1 d . . . . .
H038 H 0.472551 0.565759 0.604044 0.043 Uiso 1 1 calc R U . . .
C039 C 0.41312(6) 0.1095(2) 0.54800(12) 0.0401(7) Uani 1 1 d . . . . .
H039 H 0.414099 0.102421 0.515188 0.048 Uiso 1 1 calc R U . . .
C03C C 0.42363(6) 0.0473(2) 0.58127(12) 0.0429(7) Uani 1 1 d . . . . .
H03C H 0.432028 -0.002200 0.571458 0.052 Uiso 1 1 calc R U . . .
C03D C 0.40526(6) 0.35230(19) 0.44369(10) 0.0330(6) Uani 1 1 d . . . . .
H03D H 0.417397 0.399334 0.452551 0.040 Uiso 1 1 calc R U . . .
C03E C 0.32397(6) 0.63656(19) 0.42251(11) 0.0341(6) Uani 1 1 d . . . . .
H03E H 0.313645 0.682090 0.405115 0.041 Uiso 1 1 calc R U . . .
C03F C 0.33742(6) 0.15885(19) 0.70316(10) 0.0337(6) Uani 1 1 d . . . . .
H03F H 0.326776 0.107889 0.698842 0.040 Uiso 1 1 calc R U . . .
C03I C 0.43010(5) 0.41743(19) 0.55314(10) 0.0290(6) Uani 1 1 d . . . . .
H03I H 0.429059 0.357462 0.547517 0.035 Uiso 1 1 calc R U . . .
C03J C 0.36976(6) 0.21440(19) 0.41701(10) 0.0350(6) Uani 1 1 d . . . . .
H03J H 0.357577 0.167608 0.407760 0.042 Uiso 1 1 calc R U . . .
C03K C 0.33850(6) 0.58190(18) 0.39923(10) 0.0323(6) Uani 1 1 d . . . . .
H03K H 0.338188 0.589992 0.365944 0.039 Uiso 1 1 calc R U . . .
C03L C 0.42971(7) 0.4958(2) 0.68879(11) 0.0425(8) Uani 1 1 d . . . . .
H03L H 0.426378 0.554347 0.694418 0.051 Uiso 1 1 calc R U . . .
C03M C 0.45441(6) 0.4542(2) 0.57790(10) 0.0347(6) Uani 1 1 d . . . . .
H03M H 0.470186 0.419467 0.588858 0.042 Uiso 1 1 calc R U . . .
C03O C 0.46099(6) 0.3777(3) 0.69634(11) 0.0452(8) Uani 1 1 d . . . . .
H03O H 0.479038 0.355478 0.706961 0.054 Uiso 1 1 calc R U . . .
C03P C 0.40991(6) 0.1287(2) 0.64365(11) 0.0379(7) Uani 1 1 d . . . . .
H03P H 0.408726 0.134659 0.676435 0.045 Uiso 1 1 calc R U . . .
C03Q C 0.42199(7) 0.0567(2) 0.62894(13) 0.0445(8) Uani 1 1 d . . . . .
H03Q H 0.429214 0.013471 0.651767 0.053 Uiso 1 1 calc R U . . .
C03S C 0.45595(7) 0.4621(3) 0.70410(11) 0.0476(9) Uani 1 1 d . . . . .
H03S H 0.470538 0.497935 0.720101 0.057 Uiso 1 1 calc R U . . .
O1_9 O 0.32995(4) 0.18915(12) 0.15618(7) 0.0300(4) Uani 1 1 d D U . . .
C1_9 C 0.34129(6) 0.18128(18) 0.11735(10) 0.0325(6) Uani 1 1 d D U . . .
C2_9 C 0.31872(6) 0.1681(2) 0.07041(10) 0.0397(7) Uani 1 1 d D U . . .
F1_9 F 0.30611(4) 0.24071(13) 0.05528(6) 0.0459(5) Uani 1 1 d D U . . .
F2_9 F 0.32881(5) 0.13628(14) 0.03428(7) 0.0549(5) Uani 1 1 d D U . . .
F3_9 F 0.29963(4) 0.11368(13) 0.07837(7) 0.0506(5) Uani 1 1 d D U . . .
C3_9 C 0.36060(7) 0.1027(2) 0.12537(12) 0.0485(8) Uani 1 1 d D U . . .
F4_9 F 0.37597(4) 0.10204(16) 0.17002(8) 0.0609(6) Uani 1 1 d D U . . .
F5_9 F 0.34625(5) 0.03052(13) 0.11950(8) 0.0604(6) Uani 1 1 d D U . . .
F6_9 F 0.37746(5) 0.10134(16) 0.09500(8) 0.0690(7) Uani 1 1 d D U . . .
C4_9 C 0.35800(6) 0.2629(2) 0.11117(12) 0.0443(8) Uani 1 1 d D U . . .
F7_9 F 0.38142(4) 0.26576(16) 0.14433(8) 0.0651(6) Uani 1 1 d D U . . .
F8_9 F 0.36426(4) 0.26728(15) 0.06795(8) 0.0587(6) Uani 1 1 d D U . . .
F9_9 F 0.34400(4) 0.33298(12) 0.11653(7) 0.0512(5) Uani 1 1 d D U . . .

loop_
_atom_site_aniso_label
_atom_site_aniso_U_11
_atom_site_aniso_U_22
_atom_site_aniso_U_33
_atom_site_aniso_U_23
_atom_site_aniso_U_13
_atom_site_aniso_U_12
O1_16 0.0367(10) 0.0198(9) 0.0238(9) 0.0020(7) 0.0099(8) 0.0016(7)
C1_16 0.0424(15) 0.0202(12) 0.0258(12) 0.0019(10) 0.0139(11) 0.0005(11)
C2_16 0.0482(17) 0.0230(13) 0.0340(14) -0.0026(11) 0.0168(12) -0.0022(12)
F1_16 0.0478(10) 0.0363(10) 0.0402(10) -0.0083(8) 0.0036(8) 0.0026(8)
F2_16 0.0854(15) 0.0291(9) 0.0506(11) -0.0046(8) 0.0262(11) -0.0207(10)
F3_16 0.0617(11) 0.0290(9) 0.0333(9) -0.0065(7) 0.0188(8) 0.0055(8)
C3_16 0.0547(18) 0.0275(14) 0.0306(14) 0.0033(11) 0.0115(13) 0.0091(13)
F4_16 0.0721(14) 0.0406(11) 0.0320(9) -0.0011(8) -0.0021(9) 0.0143(9)
F5_16 0.0490(11) 0.0507(12) 0.0450(10) 0.0092(9) 0.0132(9) 0.0174(9)
F6_16 0.0866(15) 0.0245(9) 0.0443(10) 0.0101(8) 0.0174(10) 0.0154(9)
C4_16 0.0574(19) 0.0296(15) 0.0315(14) 0.0013(11) 0.0223(13) -0.0006(13)
F7_16 0.0633(12) 0.0400(10) 0.0317(9) -0.0081(7) 0.0222(8) 0.0014(9)
F8_16 0.0983(17) 0.0355(10) 0.0523(12) 0.0099(9) 0.0464(12) -0.0041(10)
F9_16 0.0454(10) 0.0539(12) 0.0506(11) -0.0074(9) 0.0244(9) -0.0024(9)
O1_14 0.0375(11) 0.0238(9) 0.0289(10) 0.0012(8) -0.0064(8) -0.0065(8)
C1_14 0.0488(17) 0.0225(14) 0.0392(16) 0.0024(12) -0.0154(13) -0.0069(12)
C2_14 0.081(3) 0.0257(16) 0.058(2) 0.0060(15) -0.0343(19) -0.0125(17)
F1_14 0.0903(17) 0.0373(11) 0.0619(13) 0.0206(10) -0.0287(12) -0.0275(11)
F2_14 0.108(2) 0.0331(11) 0.0791(16) 0.0082(11) -0.0575(15) -0.0276(12)
F3_14 0.1001(19) 0.0313(11) 0.0715(15) -0.0116(10) -0.0323(13) 0.0123(12)
C3_14 0.075(2) 0.0396(18) 0.0335(16) -0.0093(14) -0.0087(16) -0.0054(17)
F4_14 0.0804(15) 0.0441(11) 0.0323(10) 0.0073(8) -0.0099(9) -0.0103(10)
F5_14 0.0733(15) 0.0628(14) 0.0414(11) -0.0151(10) 0.0088(10) 0.0057(11)
F6_14 0.126(2) 0.0574(14) 0.0418(12) -0.0222(11) -0.0177(13) -0.0105(14)
C4_14 0.049(2) 0.0443(19) 0.060(2) 0.0105(17) -0.0200(16) -0.0114(16)
F7_14 0.0473(11) 0.0433(11) 0.0729(14) 0.0074(10) -0.0130(10) 0.0053(9)
F8_14 0.0706(15) 0.0568(14) 0.0702(15) 0.0156(11) -0.0419(12) -0.0178(11)
F9_14 0.0480(13) 0.0824(17) 0.0806(17) 0.0212(14) -0.0067(12) -0.0228(12)
O1_6 0.0284(9) 0.0200(9) 0.0260(9) -0.0007(7) 0.0022(7) 0.0024(7)
C1_6 0.0270(12) 0.0215(12) 0.0266(12) -0.0030(10) 0.0007(10) 0.0020(10)
C2_6 0.0331(14) 0.0209(13) 0.0390(15) 0.0004(11) 0.0010(11) 0.0034(11)
F1_6 0.0424(10) 0.0249(8) 0.0486(10) -0.0106(7) -0.0013(8) 0.0007(7)
F2_6 0.0394(10) 0.0259(9) 0.0559(11) 0.0072(8) -0.0014(8) 0.0080(7)
F3_6 0.0371(9) 0.0285(9) 0.0541(11) 0.0072(8) 0.0100(8) -0.0013(7)
C3_6 0.0317(14) 0.0286(14) 0.0306(13) 0.0008(11) 0.0002(11) 0.0038(11)
F4_6 0.0430(10) 0.0286(8) 0.0341(9) -0.0084(7) -0.0024(7) -0.0021(7)
F5_6 0.0479(10) 0.0421(10) 0.0268(8) 0.0044(7) 0.0032(7) 0.0036(8)
F6_6 0.0324(9) 0.0439(10) 0.0443(10) -0.0034(8) -0.0080(8) 0.0070(8)
C4_6 0.0272(13) 0.0312(14) 0.0368(14) -0.0053(12) 0.0045(11) 0.0023(11)
F7_6 0.0355(9) 0.0368(9) 0.0457(10) -0.0033(8) 0.0113(8) -0.0083(7)
F8_6 0.0344(9) 0.0428(10) 0.0552(11) -0.0088(9) 0.0109(8) 0.0101(8)
F9_6 0.0402(9) 0.0480(11) 0.0305(8) -0.0085(8) 0.0085(7) 0.0003(8)
O1_13 0.088(5) 0.045(3) 0.049(3) -0.019(2) 0.035(3) -0.011(2)
C1_13 0.056(2) 0.041(2) 0.0340(16) 0.0000(16) 0.0156(15) 0.0148(18)
C2_13 0.108(8) 0.057(7) 0.051(6) -0.022(5) 0.006(5) 0.020(5)
F1_13 0.120(7) 0.106(6) 0.120(8) -0.040(6) -0.011(6) -0.043(5)
F2_13 0.203(10) 0.101(7) 0.044(5) -0.012(4) 0.019(6) 0.082(6)
F3_13 0.120(6) 0.090(6) 0.037(4) -0.036(4) -0.008(4) 0.051(5)
C3_13 0.073(7) 0.157(8) 0.089(7) 0.051(6) 0.034(5) -0.008(6)
F4_13 0.135(12) 0.228(17) 0.145(11) 0.080(9) -0.017(8) -0.117(12)
F5_13 0.190(10) 0.125(8) 0.081(7) 0.060(6) 0.055(6) 0.015(7)
F6_13 0.089(9) 0.41(2) 0.120(11) 0.107(13) 0.064(9) 0.122(14)
C4_13 0.108(8) 0.053(6) 0.051(6) 0.006(4) 0.033(5) 0.034(5)
F7_13 0.067(4) 0.092(6) 0.076(5) 0.009(4) 0.024(4) 0.063(4)
F8_13 0.314(19) 0.080(7) 0.051(5) -0.004(5) -0.009(8) 0.122(10)
F9_13 0.105(8) 0.073(5) 0.084(5) 0.035(4) 0.026(6) 0.004(7)
O1_8 0.054(2) 0.0357(14) 0.092(3) 0.0310(15) 0.050(2) 0.0179(15)
C1_8 0.0214(15) 0.0304(14) 0.0278(15) 0.0074(11) 0.0057(11) -0.0001(12)
C2_8 0.0264(16) 0.0321(18) 0.0338(18) 0.0050(14) 0.0096(14) 0.0020(13)
F1_8 0.0246(10) 0.0410(12) 0.0507(13) 0.0035(10) 0.0104(9) 0.0073(8)
F2_8 0.0549(15) 0.0340(12) 0.094(2) 0.0091(13) 0.0474(15) -0.0035(11)
F3_8 0.0484(14) 0.0791(19) 0.0283(11) -0.0048(11) 0.0146(10) 0.0061(13)
C3_8 0.0291(18) 0.067(3) 0.0358(19) 0.0089(18) 0.0024(14) 0.0111(17)
F4_8 0.0307(14) 0.087(3) 0.063(2) 0.0162(19) 0.0148(12) 0.0247(17)
F5_8 0.0341(14) 0.140(3) 0.074(2) -0.047(2) -0.0089(13) -0.0022(17)
F6_8 0.0597(18) 0.079(2) 0.0687(19) 0.0468(18) 0.0135(14) 0.0138(16)
C4_8 0.034(2) 0.075(3) 0.057(3) -0.027(2) 0.0144(19) -0.002(2)
F7_8 0.0481(18) 0.130(3) 0.0478(15) -0.0307(18) 0.0191(14) 0.0028(18)
F8_8 0.061(2) 0.0568(18) 0.122(3) -0.053(2) 0.040(2) -0.0177(16)
F9_8 0.0344(12) 0.175(4) 0.065(2) -0.066(2) -0.0026(14) -0.0068(17)
O1_4 0.054(2) 0.0357(14) 0.092(3) 0.0310(15) 0.050(2) 0.0179(15)
C1_4 0.0214(15) 0.0304(14) 0.0278(15) 0.0074(11) 0.0057(11) -0.0001(12)
C2_4 0.047(5) 0.036(6) 0.068(6) -0.004(5) 0.025(5) -0.003(5)
F1_4 0.043(7) 0.079(8) 0.049(5) -0.003(5) 0.010(5) 0.021(6)
F2_4 0.070(7) 0.018(4) 0.051(6) -0.007(5) 0.007(5) -0.006(5)
F3_4 0.0344(12) 0.175(4) 0.065(2) -0.066(2) -0.0026(14) -0.0068(17)
C3_4 0.064(7) 0.059(9) 0.045(6) 0.008(6) 0.022(6) 0.025(7)
F4_4 0.146(14) 0.055(7) 0.046(7) -0.003(6) -0.013(9) 0.041(7)
F5_4 0.057(6) 0.100(8) 0.057(7) -0.009(7) 0.022(5) 0.018(6)
F6_4 0.052(5) 0.024(5) 0.044(5) 0.023(4) 0.001(4) -0.014(4)
C4_4 0.028(5) 0.076(7) 0.054(6) 0.018(6) 0.014(5) 0.007(5)
F7_4 0.032(6) 0.104(9) 0.060(7) 0.004(7) 0.002(5) -0.005(6)
F8_4 0.026(6) 0.084(7) 0.070(8) 0.030(6) 0.017(5) 0.007(6)
F9_4 0.051(7) 0.060(8) 0.053(6) 0.003(5) 0.023(5) 0.001(6)
O1_3 0.034(2) 0.036(3) 0.073(3) 0.0355(17) 0.0179(19) 0.0087(15)
C1_3 0.029(5) 0.049(5) 0.033(5) 0.014(4) 0.003(4) -0.005(5)
C2_3 0.077(6) 0.047(6) 0.087(8) 0.021(5) 0.017(6) -0.019(6)
F1_3 0.077(5) 0.051(5) 0.165(8) -0.022(6) 0.024(6) -0.027(5)
F2_3 0.175(12) 0.109(9) 0.140(10) 0.058(8) 0.100(10) -0.003(9)
F3_3 0.095(5) 0.056(5) 0.106(6) 0.054(5) -0.029(5) -0.014(4)
C3_3 0.093(6) 0.055(6) 0.047(5) -0.002(5) 0.011(4) -0.017(6)
F4_3 0.160(7) 0.056(5) 0.096(6) -0.015(4) 0.083(6) -0.010(5)
F5_3 0.066(6) 0.196(13) 0.039(4) -0.029(6) -0.004(4) 0.041(7)
F6_3 0.090(5) 0.113(8) 0.036(6) -0.007(4) 0.018(4) 0.035(5)
C4_3 0.045(5) 0.073(5) 0.072(6) 0.009(4) -0.019(5) -0.019(5)
F7_3 0.036(4) 0.073(5) 0.050(4) 0.007(3) 0.002(3) 0.007(4)
F8_3 0.052(5) 0.184(12) 0.196(12) 0.089(10) -0.012(6) -0.040(6)
F9_3 0.126(9) 0.152(11) 0.099(7) -0.079(8) -0.081(6) 0.087(8)
O1_1 0.034(2) 0.036(3) 0.073(3) 0.0355(17) 0.0179(19) 0.0087(15)
C1_1 0.026(2) 0.038(3) 0.027(2) 0.009(2) 0.0120(19) 0.002(2)
C2_1 0.097(4) 0.051(4) 0.080(4) 0.021(3) 0.018(4) -0.032(4)
F1_1 0.310(9) 0.044(2) 0.081(3) -0.012(2) 0.002(4) -0.033(4)
F2_1 0.082(3) 0.180(6) 0.146(5) 0.091(5) 0.010(3) -0.070(4)
F3_1 0.100(3) 0.045(2) 0.100(3) 0.039(2) 0.033(3) 0.002(2)
C3_1 0.084(4) 0.096(5) 0.037(3) 0.009(3) 0.022(3) 0.033(4)
F4_1 0.191(5) 0.073(3) 0.068(3) -0.021(3) 0.025(4) 0.021(3)
F5_1 0.102(4) 0.116(4) 0.0299(17) 0.022(2) 0.0166(19) 0.019(3)
F6_1 0.105(4) 0.218(9) 0.061(5) 0.039(4) 0.055(4) 0.097(4)
C4_1 0.033(3) 0.063(3) 0.050(3) 0.014(3) 0.006(2) 0.003(2)
F7_1 0.049(2) 0.063(2) 0.069(2) 0.0245(17) 0.0210(17) 0.0250(17)
F8_1 0.046(2) 0.134(4) 0.112(4) 0.064(3) -0.031(2) -0.037(3)
F9_1 0.093(3) 0.073(2) 0.0241(14) 0.0085(14) 0.0043(15) 0.008(2)
O1_7 0.053(2) 0.066(3) 0.0403(17) 0.0269(19) -0.0159(15) -0.032(2)
C1_7 0.046(6) 0.035(5) 0.043(6) -0.001(5) -0.018(4) 0.005(5)
C2_7 0.135(9) 0.094(7) 0.066(8) 0.022(7) 0.005(6) -0.027(7)
F1_7 0.123(7) 0.194(9) 0.091(8) 0.052(7) 0.048(6) -0.004(7)
F2_7 0.221(10) 0.076(6) 0.078(6) 0.030(5) -0.067(7) 0.007(7)
F3_7 0.150(7) 0.101(6) 0.133(7) 0.049(5) -0.028(6) -0.049(5)
C3_7 0.066(5) 0.081(5) 0.089(6) -0.032(6) -0.007(5) 0.017(5)
F4_7 0.093(6) 0.122(6) 0.129(7) -0.001(6) 0.032(6) 0.036(6)
F5_7 0.128(5) 0.061(4) 0.069(4) -0.027(3) -0.058(4) 0.061(3)
F6_7 0.060(4) 0.137(6) 0.118(6) -0.041(6) -0.024(5) 0.021(4)
C4_7 0.057(5) 0.039(4) 0.025(4) -0.002(3) -0.017(4) 0.014(4)
F7_7 0.092(5) 0.070(4) 0.096(5) 0.025(4) -0.002(4) -0.046(4)
F8_7 0.120(5) 0.070(4) 0.058(4) -0.032(3) -0.066(3) 0.051(4)
F9_7 0.082(4) 0.064(3) 0.012(2) -0.006(2) -0.013(2) 0.049(3)
O1_5 0.053(2) 0.066(3) 0.0403(17) 0.0269(19) -0.0159(15) -0.032(2)
C1_5 0.033(3) 0.041(3) 0.033(3) 0.009(3) 0.000(2) 0.004(3)
C2_5 0.056(3) 0.050(3) 0.060(4) -0.004(3) 0.021(3) 0.000(3)
F1_5 0.087(3) 0.058(2) 0.116(4) -0.020(3) 0.023(3) 0.022(2)
F2_5 0.044(2) 0.119(3) 0.068(3) -0.014(3) 0.010(2) 0.012(2)
F3_5 0.088(4) 0.104(3) 0.066(3) 0.020(3) 0.045(3) 0.043(3)
C3_5 0.059(4) 0.071(4) 0.039(3) -0.013(3) 0.007(3) 0.012(3)
F4_5 0.076(3) 0.117(4) 0.111(4) -0.057(3) 0.029(3) 0.025(3)
F5_5 0.057(2) 0.0471(19) 0.069(3) -0.0196(18) 0.0057(18) -0.0130(16)
F6_5 0.102(4) 0.140(5) 0.042(2) -0.015(3) -0.009(2) -0.001(3)
C4_5 0.065(4) 0.077(4) 0.049(4) 0.042(3) -0.014(3) -0.022(3)
F7_5 0.108(4) 0.205(7) 0.069(4) -0.018(4) 0.058(4) -0.054(4)
F8_5 0.090(3) 0.131(5) 0.144(5) 0.108(4) -0.074(3) -0.052(3)
F9_5 0.069(3) 0.058(2) 0.091(3) 0.032(2) -0.019(2) -0.0209(19)
O1_2 0.088(5) 0.045(3) 0.049(3) -0.019(2) 0.035(3) -0.011(2)
C1_2 0.056(2) 0.041(2) 0.0340(16) 0.0000(16) 0.0156(15) 0.0148(18)
C2_2 0.057(3) 0.040(3) 0.081(4) -0.010(3) 0.011(3) 0.010(2)
F1_2 0.064(3) 0.080(3) 0.093(3) 0.037(3) 0.033(3) 0.024(3)
F2_2 0.149(5) 0.047(2) 0.176(6) -0.030(3) 0.069(5) 0.018(3)
F3_2 0.061(2) 0.083(3) 0.131(5) -0.052(3) 0.001(2) -0.014(2)
C3_2 0.115(6) 0.073(5) 0.043(3) 0.002(3) 0.001(3) 0.050(4)
F4_2 0.199(7) 0.082(4) 0.056(3) 0.034(3) 0.061(4) 0.068(4)
F5_2 0.130(4) 0.114(5) 0.076(4) 0.016(3) -0.009(3) 0.080(3)
F6_2 0.188(7) 0.141(5) 0.042(2) -0.032(3) -0.031(3) 0.062(4)
C4_2 0.057(3) 0.095(4) 0.037(3) 0.016(3) 0.020(2) 0.016(3)
F7_2 0.079(3) 0.143(5) 0.097(4) -0.009(3) 0.056(3) -0.024(3)
F8_2 0.131(5) 0.113(4) 0.078(3) 0.016(3) 0.062(3) 0.069(3)
F9_2 0.059(2) 0.127(4) 0.083(3) 0.052(3) 0.022(2) 0.039(3)
Ga1 0.01971(13) 0.02262(14) 0.02114(13) -0.00235(10) 0.00432(10) -0.00195(10)
Al1 0.0254(4) 0.0274(4) 0.0246(4) 0.0042(3) 0.0048(3) 0.0027(3)
Al2 0.0256(4) 0.0187(4) 0.0220(4) 0.0017(3) 0.0040(3) 0.0000(3)
P1 0.0193(3) 0.0204(3) 0.0223(3) -0.0018(2) 0.0036(2) -0.0013(2)
P2 0.0212(3) 0.0228(3) 0.0226(3) -0.0017(2) 0.0053(2) -0.0013(2)
P3 0.0227(3) 0.0290(3) 0.0216(3) -0.0014(3) 0.0034(2) -0.0005(3)
C01F 0.0309(14) 0.0322(14) 0.0259(13) -0.0006(11) 0.0069(11) -0.0022(11)
C01G 0.0221(12) 0.0229(12) 0.0250(12) -0.0010(10) 0.0051(9) -0.0021(10)
C01H 0.0199(11) 0.0232(12) 0.0242(12) -0.0011(10) 0.0033(9) 0.0004(9)
C01I 0.0226(12) 0.0267(13) 0.0249(12) -0.0016(10) 0.0018(10) -0.0039(10)
C01J 0.0220(12) 0.0228(12) 0.0241(12) 0.0010(10) 0.0018(9) 0.0013(10)
C01K 0.0250(12) 0.0255(13) 0.0231(12) -0.0005(10) 0.0055(10) 0.0002(10)
C01N 0.0257(13) 0.0257(13) 0.0254(12) -0.0011(10) 0.0033(10) -0.0037(10)
C01O 0.0258(13) 0.0234(13) 0.0281(13) -0.0010(10) 0.0004(10) -0.0005(10)
C01P 0.0256(13) 0.0231(12) 0.0299(13) -0.0027(10) 0.0086(10) -0.0011(10)
C01Q 0.0278(13) 0.0295(14) 0.0302(13) -0.0002(11) 0.0031(11) -0.0033(11)
C01S 0.0318(14) 0.0249(14) 0.0386(15) -0.0036(12) -0.0017(12) 0.0049(11)
C01T 0.0223(12) 0.0315(14) 0.0220(12) 0.0005(10) 0.0064(9) -0.0028(10)
C01V 0.0304(14) 0.0339(15) 0.0296(13) 0.0059(11) 0.0052(11) -0.0051(12)
C01W 0.0230(12) 0.0260(13) 0.0275(13) -0.0001(10) 0.0025(10) -0.0024(10)
C01X 0.0279(14) 0.055(2) 0.0282(14) 0.0056(13) 0.0038(11) -0.0044(13)
C01Y 0.0354(14) 0.0307(14) 0.0256(13) -0.0071(11) 0.0071(11) -0.0074(11)
C020 0.0218(12) 0.0334(15) 0.0320(14) -0.0042(11) 0.0025(10) 0.0022(11)
C022 0.0212(11) 0.0208(12) 0.0267(12) -0.0017(10) 0.0001(9) -0.0026(9)
C023 0.0374(16) 0.0356(16) 0.0356(15) -0.0023(12) 0.0028(12) -0.0097(13)
C025 0.0248(13) 0.0279(14) 0.0313(13) 0.0020(11) 0.0051(10) -0.0050(10)
C026 0.0229(12) 0.0274(13) 0.0282(13) -0.0001(10) 0.0012(10) -0.0064(10)
C027 0.0280(13) 0.0336(15) 0.0292(13) 0.0031(11) 0.0096(11) 0.0000(11)
C028 0.0276(13) 0.0291(14) 0.0279(13) -0.0033(11) 0.0047(10) 0.0001(11)
C029 0.0291(14) 0.0437(17) 0.0270(13) -0.0025(12) 0.0072(11) -0.0101(12)
C02A 0.0307(14) 0.0289(14) 0.0293(13) -0.0016(11) 0.0115(11) -0.0010(11)
C02B 0.0273(13) 0.0269(14) 0.0279(13) -0.0019(10) 0.0027(10) 0.0002(10)
C02E 0.0327(14) 0.0272(14) 0.0364(15) -0.0080(12) 0.0023(12) 0.0035(11)
C02F 0.0260(13) 0.0421(16) 0.0195(12) -0.0012(11) 0.0052(10) -0.0067(11)
C02M 0.0331(14) 0.0255(13) 0.0263(13) -0.0020(10) 0.0008(11) -0.0039(11)
C02O 0.0356(15) 0.0260(14) 0.0407(16) -0.0022(12) 0.0084(12) 0.0031(12)
C02S 0.0231(12) 0.0224(12) 0.0257(12) -0.0017(10) 0.0015(10) -0.0032(10)
C02T 0.0293(13) 0.0255(13) 0.0298(13) -0.0010(11) 0.0066(11) -0.0001(11)
C02V 0.0294(13) 0.0301(14) 0.0272(13) -0.0032(11) 0.0075(11) -0.0024(11)
C02W 0.0315(14) 0.0336(15) 0.0303(14) -0.0047(11) 0.0076(11) -0.0032(12)
C02X 0.0372(15) 0.0264(14) 0.0396(15) -0.0103(12) 0.0143(12) -0.0054(12)
C02Z 0.0351(15) 0.0225(13) 0.0344(14) 0.0018(11) -0.0055(12) -0.0024(11)
C032 0.0430(17) 0.0379(17) 0.0308(14) -0.0097(12) 0.0087(12) 0.0070(13)
C033 0.0302(14) 0.0311(15) 0.0300(14) 0.0043(11) -0.0007(11) -0.0082(11)
C036 0.0347(15) 0.0512(19) 0.0353(15) -0.0086(14) 0.0161(13) 0.0003(14)
C038 0.0254(13) 0.0476(18) 0.0337(15) 0.0039(13) 0.0027(11) -0.0125(13)
C039 0.0405(17) 0.0440(18) 0.0378(16) -0.0144(14) 0.0131(13) -0.0037(14)
C03C 0.0364(16) 0.0400(18) 0.0526(19) -0.0138(15) 0.0104(14) 0.0050(14)
C03D 0.0327(14) 0.0376(16) 0.0311(14) -0.0068(12) 0.0124(12) -0.0060(12)
C03E 0.0325(14) 0.0277(14) 0.0379(15) 0.0013(12) -0.0014(12) 0.0025(12)
C03F 0.0381(15) 0.0270(14) 0.0332(14) 0.0027(11) 0.0021(12) -0.0106(12)
C03I 0.0229(12) 0.0334(15) 0.0310(13) 0.0016(11) 0.0068(10) -0.0028(11)
C03J 0.0419(16) 0.0302(15) 0.0322(14) -0.0050(12) 0.0069(12) -0.0037(12)
C03K 0.0366(15) 0.0299(14) 0.0283(13) 0.0019(11) 0.0027(11) -0.0016(12)
C03L 0.0448(18) 0.051(2) 0.0327(15) -0.0063(14) 0.0110(13) -0.0223(15)
C03M 0.0236(13) 0.0474(18) 0.0327(14) 0.0067(13) 0.0054(11) -0.0027(12)
C03O 0.0252(14) 0.079(3) 0.0297(15) 0.0073(16) 0.0022(12) -0.0145(15)
C03P 0.0368(16) 0.0425(17) 0.0316(14) -0.0012(13) 0.0017(12) 0.0096(13)
C03Q 0.0409(17) 0.0405(18) 0.0488(19) -0.0008(15) 0.0029(14) 0.0154(14)
C03S 0.0390(17) 0.075(3) 0.0271(15) -0.0019(15) 0.0030(13) -0.0299(17)
O1_9 0.0334(10) 0.0308(10) 0.0281(9) 0.0074(8) 0.0117(8) 0.0065(8)
C1_9 0.0328(14) 0.0363(15) 0.0315(14) 0.0097(12) 0.0135(11) 0.0092(11)
C2_9 0.0455(17) 0.0449(18) 0.0323(14) 0.0047(13) 0.0165(13) 0.0057(14)
F1_9 0.0497(11) 0.0564(12) 0.0337(9) 0.0149(8) 0.0136(8) 0.0176(9)
F2_9 0.0717(14) 0.0642(14) 0.0353(10) -0.0024(9) 0.0256(10) 0.0143(11)
F3_9 0.0544(12) 0.0580(13) 0.0406(10) -0.0043(9) 0.0129(9) -0.0126(10)
C3_9 0.054(2) 0.053(2) 0.0464(18) 0.0175(16) 0.0272(15) 0.0260(16)
F4_9 0.0531(12) 0.0812(16) 0.0509(12) 0.0239(11) 0.0169(10) 0.0367(11)
F5_9 0.0886(16) 0.0377(11) 0.0635(13) 0.0096(10) 0.0356(12) 0.0214(11)
F6_9 0.0691(14) 0.0870(17) 0.0648(14) 0.0247(12) 0.0449(12) 0.0428(13)
C4_9 0.0371(16) 0.054(2) 0.0461(17) 0.0156(15) 0.0187(14) 0.0009(14)
F7_9 0.0395(11) 0.0879(17) 0.0681(14) 0.0139(13) 0.0122(10) -0.0132(11)
F8_9 0.0620(13) 0.0677(14) 0.0574(12) 0.0208(11) 0.0366(11) 0.0029(11)
F9_9 0.0620(13) 0.0374(10) 0.0601(12) 0.0102(9) 0.0266(10) -0.0022(9)

loop_
_atom_type_symbol
_atom_type_description
_atom_type_scat_dispersion_real
_atom_type_scat_dispersion_imag
_atom_type_scat_source
C C 0.0033 0.0016 'International Tables Vol C Tables 4.2.6.8 and 6.1.1.4'
O O 0.0106 0.0060 'International Tables Vol C Tables 4.2.6.8 and 6.1.1.4'
F F 0.0171 0.0103 'International Tables Vol C Tables 4.2.6.8 and 6.1.1.4'
Al Al 0.0645 0.0514 'International Tables Vol C Tables 4.2.6.8 and 6.1.1.4'
P P 0.1023 0.0942 'International Tables Vol C Tables 4.2.6.8 and 6.1.1.4'
Ga Ga 0.2307 1.6083 'International Tables Vol C Tables 4.2.6.8 and 6.1.1.4'
H H 0.0000 0.0000 'International Tables Vol C Tables 4.2.6.8 and 6.1.1.4'

loop_
_geom_angle_atom_site_label_1
_geom_angle_atom_site_label_2
_geom_angle_atom_site_label_3
_geom_angle
_geom_angle_site_symmetry_1
_geom_angle_site_symmetry_3
_geom_angle_publ_flag
C1_16 O1_16 Al2 149.27(17) . . ?
O1_16 C1_16 C2_16 111.2(2) . . ?
O1_16 C1_16 C3_16 110.1(2) . . ?
C2_16 C1_16 C3_16 109.8(2) . . ?
O1_16 C1_16 C4_16 107.7(2) . . ?
C2_16 C1_16 C4_16 108.9(2) . . ?
C3_16 C1_16 C4_16 109.2(2) . . ?
F1_16 C2_16 F3_16 106.6(2) . . ?
F1_16 C2_16 F2_16 107.6(2) . . ?
F3_16 C2_16 F2_16 107.5(2) . . ?
F1_16 C2_16 C1_16 110.7(2) . . ?
F3_16 C2_16 C1_16 111.1(2) . . ?
F2_16 C2_16 C1_16 113.0(2) . . ?
F5_16 C3_16 F4_16 107.7(3) . . ?
F5_16 C3_16 F6_16 107.4(2) . . ?
F4_16 C3_16 F6_16 107.5(2) . . ?
F5_16 C3_16 C1_16 110.5(2) . . ?
F4_16 C3_16 C1_16 111.2(2) . . ?
F6_16 C3_16 C1_16 112.4(3) . . ?
F7_16 C4_16 F8_16 107.0(2) . . ?
F7_16 C4_16 F9_16 107.3(2) . . ?
F8_16 C4_16 F9_16 108.0(3) . . ?
F7_16 C4_16 C1_16 110.9(2) . . ?
F8_16 C4_16 C1_16 112.6(2) . . ?
F9_16 C4_16 C1_16 110.7(2) . . ?
C1_14 O1_14 Al2 145.47(18) . . ?
O1_14 C1_14 C3_14 111.6(3) . . ?
O1_14 C1_14 C2_14 107.7(2) . . ?
C3_14 C1_14 C2_14 109.3(3) . . ?
O1_14 C1_14 C4_14 110.2(3) . . ?
C3_14 C1_14 C4_14 109.4(3) . . ?
C2_14 C1_14 C4_14 108.6(3) . . ?
F1_14 C2_14 F2_14 108.3(3) . . ?
F1_14 C2_14 F3_14 107.0(3) . . ?
F2_14 C2_14 F3_14 106.9(3) . . ?
F1_14 C2_14 C1_14 112.0(3) . . ?
F2_14 C2_14 C1_14 112.1(3) . . ?
F3_14 C2_14 C1_14 110.2(3) . . ?
F4_14 C3_14 F5_14 107.8(3) . . ?
F4_14 C3_14 F6_14 107.3(3) . . ?
F5_14 C3_14 F6_14 107.4(3) . . ?
F4_14 C3_14 C1_14 110.9(3) . . ?
F5_14 C3_14 C1_14 110.7(3) . . ?
F6_14 C3_14 C1_14 112.5(3) . . ?
F7_14 C4_14 F9_14 108.0(4) . . ?
F7_14 C4_14 F8_14 107.7(3) . . ?
F9_14 C4_14 F8_14 107.8(3) . . ?
F7_14 C4_14 C1_14 110.3(3) . . ?
F9_14 C4_14 C1_14 110.8(3) . . ?
F8_14 C4_14 C1_14 112.1(3) . . ?
C1_6 O1_6 Al2 145.52(17) . . ?
O1_6 C1_6 C4_6 110.7(2) . . ?
O1_6 C1_6 C2_6 111.1(2) . . ?
C4_6 C1_6 C2_6 109.4(2) . . ?
O1_6 C1_6 C3_6 107.7(2) . . ?
C4_6 C1_6 C3_6 109.2(2) . . ?
C2_6 C1_6 C3_6 108.8(2) . . ?
F3_6 C2_6 F1_6 107.4(2) . . ?
F3_6 C2_6 F2_6 107.4(2) . . ?
F1_6 C2_6 F2_6 107.0(2) . . ?
F3_6 C2_6 C1_6 111.1(2) . . ?
F1_6 C2_6 C1_6 111.6(2) . . ?
F2_6 C2_6 C1_6 112.1(2) . . ?
F5_6 C3_6 F4_6 107.4(2) . . ?
F5_6 C3_6 F6_6 107.5(2) . . ?
F4_6 C3_6 F6_6 107.2(2) . . ?
F5_6 C3_6 C1_6 111.2(2) . . ?
F4_6 C3_6 C1_6 110.8(2) . . ?
F6_6 C3_6 C1_6 112.6(2) . . ?
F8_6 C4_6 F9_6 107.7(2) . . ?
F8_6 C4_6 F7_6 107.3(2) . . ?
F9_6 C4_6 F7_6 106.8(2) . . ?
F8_6 C4_6 C1_6 113.2(2) . . ?
F9_6 C4_6 C1_6 110.6(2) . . ?
F7_6 C4_6 C1_6 111.0(2) . . ?
C1_13 O1_13 Al1 148.2(13) . . ?
O1_13 C1_13 C2_13 107.7(11) . . ?
O1_13 C1_13 C4_13 115.4(11) . . ?
C2_13 C1_13 C4_13 110.8(9) . . ?
O1_13 C1_13 C3_13 105.7(12) . . ?
C2_13 C1_13 C3_13 108.4(9) . . ?
C4_13 C1_13 C3_13 108.5(9) . . ?
F3_13 C2_13 F2_13 109.1(10) . . ?
F3_13 C2_13 F1_13 105.4(12) . . ?
F2_13 C2_13 F1_13 107.9(12) . . ?
F3_13 C2_13 C1_13 114.8(9) . . ?
F2_13 C2_13 C1_13 111.2(10) . . ?
F1_13 C2_13 C1_13 108.1(10) . . ?
F6_13 C3_13 F5_13 114.9(13) . . ?
F6_13 C3_13 F4_13 109.8(14) . . ?
F5_13 C3_13 F4_13 107.9(13) . . ?
F6_13 C3_13 C1_13 111.2(11) . . ?
F5_13 C3_13 C1_13 104.7(10) . . ?
F4_13 C3_13 C1_13 108.1(10) . . ?
F9_13 C4_13 F7_13 107.1(11) . . ?
F9_13 C4_13 F8_13 100.8(13) . . ?
F7_13 C4_13 F8_13 117.7(11) . . ?
F9_13 C4_13 C1_13 114.0(11) . . ?
F7_13 C4_13 C1_13 106.0(8) . . ?
F8_13 C4_13 C1_13 111.3(8) . . ?
C1_8 O1_8 Al1 151.1(3) . . ?
O1_8 C1_8 C3_8 109.1(3) . . ?
O1_8 C1_8 C4_8 109.0(3) . . ?
C3_8 C1_8 C4_8 107.7(3) . . ?
O1_8 C1_8 C2_8 111.7(3) . . ?
C3_8 C1_8 C2_8 109.9(3) . . ?
C4_8 C1_8 C2_8 109.3(3) . . ?
F1_8 C2_8 F3_8 106.6(3) . . ?
F1_8 C2_8 F2_8 106.6(3) . . ?
F3_8 C2_8 F2_8 109.5(3) . . ?
F1_8 C2_8 C1_8 110.7(3) . . ?
F3_8 C2_8 C1_8 110.9(3) . . ?
F2_8 C2_8 C1_8 112.4(3) . . ?
F5_8 C3_8 F4_8 107.5(4) . . ?
F5_8 C3_8 F6_8 106.4(4) . . ?
F4_8 C3_8 F6_8 109.3(4) . . ?
F5_8 C3_8 C1_8 111.8(3) . . ?
F4_8 C3_8 C1_8 111.7(3) . . ?
F6_8 C3_8 C1_8 110.0(3) . . ?
F7_8 C4_8 F8_8 107.1(4) . . ?
F7_8 C4_8 F9_8 108.1(4) . . ?
F8_8 C4_8 F9_8 106.6(4) . . ?
F7_8 C4_8 C1_8 110.4(4) . . ?
F8_8 C4_8 C1_8 113.9(4) . . ?
F9_8 C4_8 C1_8 110.5(4) . . ?
C1_4 O1_4 Al1 147.7(15) . . ?
O1_4 C1_4 C3_4 114.9(12) . . ?
O1_4 C1_4 C2_4 111.7(11) . . ?
C3_4 C1_4 C2_4 108.8(10) . . ?
O1_4 C1_4 C4_4 111.2(11) . . ?
C3_4 C1_4 C4_4 107.6(9) . . ?
C2_4 C1_4 C4_4 101.7(9) . . ?
F3_4 C2_4 F1_4 105.1(13) . . ?
F3_4 C2_4 F2_4 111.6(15) . . ?
F1_4 C2_4 F2_4 113.8(13) . . ?
F3_4 C2_4 C1_4 112.3(13) . . ?
F1_4 C2_4 C1_4 111.9(12) . . ?
F2_4 C2_4 C1_4 102.3(11) . . ?
F4_4 C3_4 F5_4 108.8(13) . . ?
F4_4 C3_4 F6_4 96.3(11) . . ?
F5_4 C3_4 F6_4 121.4(13) . . ?
F4_4 C3_4 C1_4 107.5(11) . . ?
F5_4 C3_4 C1_4 108.9(11) . . ?
F6_4 C3_4 C1_4 112.5(10) . . ?
F7_4 C4_4 F8_4 101.7(13) . . ?
F7_4 C4_4 F9_4 109.5(12) . . ?
F8_4 C4_4 F9_4 108.3(13) . . ?
F7_4 C4_4 C1_4 109.3(10) . . ?
F8_4 C4_4 C1_4 115.1(12) . . ?
F9_4 C4_4 C1_4 112.4(10) . . ?
C1_3 O1_3 Al1 162.5(11) . . ?
O1_3 C1_3 C2_3 112.8(9) . . ?
O1_3 C1_3 C4_3 110.2(9) . . ?
C2_3 C1_3 C4_3 108.6(8) . . ?
O1_3 C1_3 C3_3 104.7(10) . . ?
C2_3 C1_3 C3_3 109.1(8) . . ?
C4_3 C1_3 C3_3 111.4(9) . . ?
F2_3 C2_3 F1_3 99.0(10) . . ?
F2_3 C2_3 F3_3 119.2(12) . . ?
F1_3 C2_3 F3_3 102.1(10) . . ?
F2_3 C2_3 C1_3 110.7(9) . . ?
F1_3 C2_3 C1_3 114.6(10) . . ?
F3_3 C2_3 C1_3 110.7(8) . . ?
F6_3 C3_3 F4_3 108.0(13) . . ?
F6_3 C3_3 F5_3 104.5(12) . . ?
F4_3 C3_3 F5_3 114.4(13) . . ?
F6_3 C3_3 C1_3 117.3(11) . . ?
F4_3 C3_3 C1_3 108.1(9) . . ?
F5_3 C3_3 C1_3 104.8(9) . . ?
F9_3 C4_3 F7_3 113.7(10) . . ?
F9_3 C4_3 F8_3 102.4(12) . . ?
F7_3 C4_3 F8_3 98.6(10) . . ?
F9_3 C4_3 C1_3 116.8(10) . . ?
F7_3 C4_3 C1_3 112.2(9) . . ?
F8_3 C4_3 C1_3 111.1(9) . . ?
C1_1 O1_1 Al1 152.3(4) . . ?
O1_1 C1_1 C2_1 106.7(5) . . ?
O1_1 C1_1 C3_1 111.9(5) . . ?
C2_1 C1_1 C3_1 108.8(5) . . ?
O1_1 C1_1 C4_1 110.5(4) . . ?
C2_1 C1_1 C4_1 109.9(5) . . ?
C3_1 C1_1 C4_1 109.0(5) . . ?
F3_1 C2_1 F1_1 107.8(7) . . ?
F3_1 C2_1 F2_1 107.1(5) . . ?
F1_1 C2_1 F2_1 111.5(7) . . ?
F3_1 C2_1 C1_1 112.1(6) . . ?
F1_1 C2_1 C1_1 110.1(5) . . ?
F2_1 C2_1 C1_1 108.2(6) . . ?
F6_1 C3_1 F5_1 108.7(7) . . ?
F6_1 C3_1 F4_1 107.7(7) . . ?
F5_1 C3_1 F4_1 108.5(6) . . ?
F6_1 C3_1 C1_1 114.0(6) . . ?
F5_1 C3_1 C1_1 109.0(5) . . ?
F4_1 C3_1 C1_1 108.8(5) . . ?
F9_1 C4_1 F8_1 111.6(5) . . ?
F9_1 C4_1 F7_1 106.6(4) . . ?
F8_1 C4_1 F7_1 103.8(5) . . ?
F9_1 C4_1 C1_1 110.4(4) . . ?
F8_1 C4_1 C1_1 112.8(4) . . ?
F7_1 C4_1 C1_1 111.4(4) . . ?
C1_7 O1_7 Al1 155.5(7) . . ?
O1_7 C1_7 C2_7 109.0(8) . . ?
O1_7 C1_7 C4_7 110.0(8) . . ?
C2_7 C1_7 C4_7 108.0(8) . . ?
O1_7 C1_7 C3_7 121.5(9) . . ?
C2_7 C1_7 C3_7 99.9(9) . . ?
C4_7 C1_7 C3_7 107.4(8) . . ?
F1_7 C2_7 F3_7 108.0(13) . . ?
F1_7 C2_7 F2_7 113.9(12) . . ?
F3_7 C2_7 F2_7 106.9(11) . . ?
F1_7 C2_7 C1_7 113.4(11) . . ?
F3_7 C2_7 C1_7 109.8(10) . . ?
F2_7 C2_7 C1_7 104.6(9) . . ?
F5_7 C3_7 F6_7 107.4(10) . . ?
F5_7 C3_7 F4_7 111.8(11) . . ?
F6_7 C3_7 F4_7 103.1(11) . . ?
F5_7 C3_7 C1_7 107.9(9) . . ?
F6_7 C3_7 C1_7 113.0(9) . . ?
F4_7 C3_7 C1_7 113.6(10) . . ?
F9_7 C4_7 F7_7 106.6(7) . . ?
F9_7 C4_7 F8_7 107.6(7) . . ?
F7_7 C4_7 F8_7 115.4(9) . . ?
F9_7 C4_7 C1_7 110.5(8) . . ?
F7_7 C4_7 C1_7 107.1(8) . . ?
F8_7 C4_7 C1_7 109.7(7) . . ?
C1_5 O1_5 Al1 157.4(4) . . ?
O1_5 C1_5 C4_5 111.4(5) . . ?
O1_5 C1_5 C3_5 111.9(5) . . ?
C4_5 C1_5 C3_5 113.1(6) . . ?
O1_5 C1_5 C2_5 101.3(5) . . ?
C4_5 C1_5 C2_5 110.5(5) . . ?
C3_5 C1_5 C2_5 107.9(5) . . ?
F2_5 C2_5 F1_5 106.6(6) . . ?
F2_5 C2_5 F3_5 106.9(6) . . ?
F1_5 C2_5 F3_5 104.1(6) . . ?
F2_5 C2_5 C1_5 113.5(5) . . ?
F1_5 C2_5 C1_5 114.4(5) . . ?
F3_5 C2_5 C1_5 110.7(5) . . ?
F4_5 C3_5 F5_5 106.5(6) . . ?
F4_5 C3_5 F6_5 109.1(6) . . ?
F5_5 C3_5 F6_5 107.5(6) . . ?
F4_5 C3_5 C1_5 111.1(6) . . ?
F5_5 C3_5 C1_5 113.3(5) . . ?
F6_5 C3_5 C1_5 109.2(5) . . ?
F7_5 C4_5 F9_5 105.6(6) . . ?
F7_5 C4_5 F8_5 111.1(7) . . ?
F9_5 C4_5 F8_5 104.7(6) . . ?
F7_5 C4_5 C1_5 110.0(7) . . ?
F9_5 C4_5 C1_5 112.5(5) . . ?
F8_5 C4_5 C1_5 112.7(5) . . ?
C1_2 O1_2 Al1 157.9(8) . . ?
O1_2 C1_2 C3_2 110.1(5) . . ?
O1_2 C1_2 C2_2 109.6(6) . . ?
C3_2 C1_2 C2_2 110.2(5) . . ?
O1_2 C1_2 C4_2 109.8(6) . . ?
C3_2 C1_2 C4_2 108.8(5) . . ?
C2_2 C1_2 C4_2 108.3(5) . . ?
F1_2 C2_2 F2_2 110.5(7) . . ?
F1_2 C2_2 F3_2 105.3(6) . . ?
F2_2 C2_2 F3_2 107.3(5) . . ?
F1_2 C2_2 C1_2 110.2(6) . . ?
F2_2 C2_2 C1_2 113.0(5) . . ?
F3_2 C2_2 C1_2 110.3(5) . . ?
F4_2 C3_2 F5_2 108.5(7) . . ?
F4_2 C3_2 F6_2 104.6(7) . . ?
F5_2 C3_2 F6_2 109.7(7) . . ?
F4_2 C3_2 C1_2 113.0(6) . . ?
F5_2 C3_2 C1_2 108.7(6) . . ?
F6_2 C3_2 C1_2 112.2(6) . . ?
F8_2 C4_2 F7_2 106.6(5) . . ?
F8_2 C4_2 F9_2 103.7(5) . . ?
F7_2 C4_2 F9_2 112.7(6) . . ?
F8_2 C4_2 C1_2 111.9(5) . . ?
F7_2 C4_2 C1_2 110.2(5) . . ?
F9_2 C4_2 C1_2 111.5(4) . . ?
P2 Ga1 P3 113.18(2) . . ?
P2 Ga1 P1 113.10(2) . . ?
P3 Ga1 P1 114.49(3) . . ?
P2 Ga1 H1 107.2(11) . . ?
P3 Ga1 H1 103.8(11) . . ?
P1 Ga1 H1 103.9(11) . . ?
O1_13 Al1 O1_1 106.8(8) . . ?
O1_13 Al1 O1_7 119.5(7) . . ?
O1_1 Al1 O1_7 94.0(3) . . ?
O1_5 Al1 O1_8 103.9(2) . . ?
O1_5 Al1 O1_2 105.3(3) . . ?
O1_8 Al1 O1_2 113.5(3) . . ?
O1_13 Al1 O1_4 105.8(10) . . ?
O1_1 Al1 O1_4 126.7(6) . . ?
O1_7 Al1 O1_4 105.1(7) . . ?
O1_5 Al1 O1_3 125.4(4) . . ?
O1_8 Al1 O1_3 95.6(3) . . ?
O1_2 Al1 O1_3 112.4(6) . . ?
O1_16 Al2 O1_14 107.95(10) . . ?
O1_16 Al2 O1_9 108.26(9) . . ?
O1_14 Al2 O1_9 114.24(11) . . ?
O1_16 Al2 O1_6 112.38(10) . . ?
O1_14 Al2 O1_6 107.37(9) . . ?
O1_9 Al2 O1_6 106.74(9) . . ?
C01G P1 C022 107.76(12) . . ?
C01G P1 C01H 107.99(12) . . ?
C022 P1 C01H 108.41(12) . . ?
C01G P1 Ga1 117.47(8) . . ?
C022 P1 Ga1 106.74(8) . . ?
C01H P1 Ga1 108.18(8) . . ?
C01K P2 C01T 108.32(12) . . ?
C01K P2 C02S 108.65(12) . . ?
C01T P2 C02S 107.31(12) . . ?
C01K P2 Ga1 116.85(9) . . ?
C01T P2 Ga1 105.88(8) . . ?
C02S P2 Ga1 109.42(9) . . ?
C020 P3 C02F 108.61(13) . . ?
C020 P3 C01J 106.41(13) . . ?
C02F P3 C01J 107.67(12) . . ?
C020 P3 Ga1 117.11(9) . . ?
C02F P3 Ga1 108.59(10) . . ?
C01J P3 Ga1 108.08(8) . . ?
C01V C01F C01N 120.5(3) . . ?
C01V C01F H01F 119.8 . . ?
C01N C01F H01F 119.8 . . ?
C01W C01G C02B 119.3(2) . . ?
C01W C01G P1 122.2(2) . . ?
C02B C01G P1 118.47(19) . . ?
C01I C01H C01P 120.3(2) . . ?
C01I C01H P1 120.56(19) . . ?
C01P C01H P1 119.16(19) . . ?
C025 C01I C01H 119.4(2) . . ?
C025 C01I H01I 120.3 . . ?
C01H C01I H01I 120.3 . . ?
C01N C01J C02M 120.0(2) . . ?
C01N C01J P3 120.6(2) . . ?
C02M C01J P3 119.4(2) . . ?
C02V C01K C03D 119.5(2) . . ?
C02V C01K P2 120.27(19) . . ?
C03D C01K P2 120.2(2) . . ?
C01J C01N C01F 119.3(2) . . ?
C01J C01N H01N 120.3 . . ?
C01F C01N H01N 120.3 . . ?
C01S C01O C022 119.7(3) . . ?
C01S C01O H01O 120.2 . . ?
C022 C01O H01O 120.2 . . ?
C02A C01P C01H 119.6(2) . . ?
C02A C01P H01P 120.2 . . ?
C01H C01P H01P 120.2 . . ?
C01T C01Q C023 119.3(3) . . ?
C01T C01Q H01Q 120.3 . . ?
C023 C01Q H01Q 120.3 . . ?
C02Z C01S C01O 120.7(3) . . ?
C02Z C01S H01S 119.7 . . ?
C01O C01S H01S 119.7 . . ?
C03I C01T C01Q 120.4(2) . . ?
C03I C01T P2 119.5(2) . . ?
C01Q C01T P2 120.1(2) . . ?
C01F C01V C03F 120.0(3) . . ?
C01F C01V H01V 120.0 . . ?
C03F C01V H01V 120.0 . . ?
C01Y C01W C01G 120.2(3) . . ?
C01Y C01W H01W 119.9 . . ?
C01G C01W H01W 119.9 . . ?
C02F C01X C03O 119.0(3) . . ?
C02F C01X H01X 120.5 . . ?
C03O C01X H01X 120.5 . . ?
C02X C01Y C01W 119.9(3) . . ?
C02X C01Y H01Y 120.1 . . ?
C01W C01Y H01Y 120.1 . . ?
C02W C020 C03P 119.4(3) . . ?
C02W C020 P3 120.1(2) . . ?
C03P C020 P3 120.4(2) . . ?
C026 C022 C01O 119.6(2) . . ?
C026 C022 P1 119.7(2) . . ?
C01O C022 P1 120.7(2) . . ?
C038 C023 C01Q 120.0(3) . . ?
C038 C023 H023 120.0 . . ?
C01Q C023 H023 120.0 . . ?
C027 C025 C01I 120.4(2) . . ?
C027 C025 H025 119.8 . . ?
C01I C025 H025 119.8 . . ?
C033 C026 C022 120.1(3) . . ?
C033 C026 H026 120.0 . . ?
C022 C026 H026 120.0 . . ?
C02A C027 C025 120.3(2) . . ?
C02A C027 H027 119.8 . . ?
C025 C027 H027 119.8 . . ?
C02E C028 C02S 120.0(3) . . ?
C02E C028 H028 120.0 . . ?
C02S C028 H028 120.0 . . ?
C03L C029 C02F 119.8(3) . . ?
C03L C029 H029 120.1 . . ?
C02F C029 H029 120.1 . . ?
C027 C02A C01P 120.1(3) . . ?
C027 C02A H02A 119.9 . . ?
C01P C02A H02A 119.9 . . ?
C02O C02B C01G 120.3(3) . . ?
C02O C02B H02B 119.9 . . ?
C01G C02B H02B 119.9 . . ?
C028 C02E C03E 119.8(3) . . ?
C028 C02E H02E 120.1 . . ?
C03E C02E H02E 120.1 . . ?
C029 C02F C01X 120.3(3) . . ?
C029 C02F P3 119.9(2) . . ?
C01X C02F P3 119.8(2) . . ?
C03F C02M C01J 120.2(3) . . ?
C03F C02M H02M 119.9 . . ?
C01J C02M H02M 119.9 . . ?
C02B C02O C02X 119.8(3) . . ?
C02B C02O H02O 120.1 . . ?
C02X C02O H02O 120.1 . . ?
C02T C02S C028 120.1(2) . . ?
C02T C02S P2 119.2(2) . . ?
C028 C02S P2 120.6(2) . . ?
C03K C02T C02S 119.6(3) . . ?
C03K C02T H02T 120.2 . . ?
C02S C02T H02T 120.2 . . ?
C03J C02V C01K 120.7(3) . . ?
C03J C02V H02V 119.7 . . ?
C01K C02V H02V 119.7 . . ?
C039 C02W C020 119.8(3) . . ?
C039 C02W H02W 120.1 . . ?
C020 C02W H02W 120.1 . . ?
C01Y C02X C02O 120.6(3) . . ?
C01Y C02X H02X 119.7 . . ?
C02O C02X H02X 119.7 . . ?
C01S C02Z C033 119.7(3) . . ?
C01S C02Z H02Z 120.2 . . ?
C033 C02Z H02Z 120.2 . . ?
C036 C032 C03J 120.0(3) . . ?
C036 C032 H032 120.0 . . ?
C03J C032 H032 120.0 . . ?
C026 C033 C02Z 120.3(3) . . ?
C026 C033 H033 119.9 . . ?
C02Z C033 H033 119.9 . . ?
C032 C036 C03D 120.9(3) . . ?
C032 C036 H036 119.6 . . ?
C03D C036 H036 119.6 . . ?
C023 C038 C03M 120.5(3) . . ?
C023 C038 H038 119.8 . . ?
C03M C038 H038 119.8 . . ?
C03C C039 C02W 120.5(3) . . ?
C03C C039 H039 119.7 . . ?
C02W C039 H039 119.7 . . ?
C039 C03C C03Q 120.0(3) . . ?
C039 C03C H03C 120.0 . . ?
C03Q C03C H03C 120.0 . . ?
C036 C03D C01K 119.1(3) . . ?
C036 C03D H03D 120.5 . . ?
C01K C03D H03D 120.5 . . ?
C03K C03E C02E 120.4(3) . . ?
C03K C03E H03E 119.8 . . ?
C02E C03E H03E 119.8 . . ?
C02M C03F C01V 120.1(3) . . ?
C02M C03F H03F 120.0 . . ?
C01V C03F H03F 120.0 . . ?
C03M C03I C01T 119.5(3) . . ?
C03M C03I H03I 120.3 . . ?
C01T C03I H03I 120.3 . . ?
C02V C03J C032 119.9(3) . . ?
C02V C03J H03J 120.1 . . ?
C032 C03J H03J 120.1 . . ?
C03E C03K C02T 120.0(3) . . ?
C03E C03K H03K 120.0 . . ?
C02T C03K H03K 120.0 . . ?
C029 C03L C03S 119.9(3) . . ?
C029 C03L H03L 120.0 . . ?
C03S C03L H03L 120.0 . . ?
C038 C03M C03I 120.3(3) . . ?
C038 C03M H03M 119.8 . . ?
C03I C03M H03M 119.8 . . ?
C03S C03O C01X 120.5(3) . . ?
C03S C03O H03O 119.8 . . ?
C01X C03O H03O 119.8 . . ?
C03Q C03P C020 119.8(3) . . ?
C03Q C03P H03P 120.1 . . ?
C020 C03P H03P 120.1 . . ?
C03C C03Q C03P 120.5(3) . . ?
C03C C03Q H03Q 119.8 . . ?
C03P C03Q H03Q 119.8 . . ?
C03O C03S C03L 120.6(3) . . ?
C03O C03S H03S 119.7 . . ?
C03L C03S H03S 119.7 . . ?
C1_9 O1_9 Al2 147.36(18) . . ?
O1_9 C1_9 C3_9 108.2(2) . . ?
O1_9 C1_9 C4_9 110.4(2) . . ?
C3_9 C1_9 C4_9 109.6(2) . . ?
O1_9 C1_9 C2_9 110.9(2) . . ?
C3_9 C1_9 C2_9 109.3(3) . . ?
C4_9 C1_9 C2_9 108.4(2) . . ?
F1_9 C2_9 F3_9 107.2(3) . . ?
F1_9 C2_9 F2_9 107.7(2) . . ?
F3_9 C2_9 F2_9 107.4(3) . . ?
F1_9 C2_9 C1_9 111.5(3) . . ?
F3_9 C2_9 C1_9 110.4(2) . . ?
F2_9 C2_9 C1_9 112.5(2) . . ?
F5_9 C3_9 F4_9 107.1(3) . . ?
F5_9 C3_9 F6_9 107.8(3) . . ?
F4_9 C3_9 F6_9 107.7(3) . . ?
F5_9 C3_9 C1_9 110.8(3) . . ?
F4_9 C3_9 C1_9 110.8(3) . . ?
F6_9 C3_9 C1_9 112.3(3) . . ?
F9_9 C4_9 F7_9 107.1(3) . . ?
F9_9 C4_9 F8_9 107.5(3) . . ?
F7_9 C4_9 F8_9 107.5(3) . . ?
F9_9 C4_9 C1_9 110.8(2) . . ?
F7_9 C4_9 C1_9 110.9(3) . . ?
F8_9 C4_9 C1_9 112.8(3) . . ?

loop_
_geom_bond_atom_site_label_1
_geom_bond_atom_site_label_2
_geom_bond_distance
_geom_bond_site_symmetry_2
_geom_bond_publ_flag
O1_16 C1_16 1.349(3) . ?
O1_16 Al2 1.7218(18) . ?
C1_16 C2_16 1.548(4) . ?
C1_16 C3_16 1.553(4) . ?
C1_16 C4_16 1.554(4) . ?
C2_16 F1_16 1.330(3) . ?
C2_16 F3_16 1.331(3) . ?
C2_16 F2_16 1.336(3) . ?
C3_16 F5_16 1.328(3) . ?
C3_16 F4_16 1.329(3) . ?
C3_16 F6_16 1.334(3) . ?
C4_16 F7_16 1.328(3) . ?
C4_16 F8_16 1.332(3) . ?
C4_16 F9_16 1.332(4) . ?
O1_14 C1_14 1.350(3) . ?
O1_14 Al2 1.725(2) . ?
C1_14 C3_14 1.549(5) . ?
C1_14 C2_14 1.550(4) . ?
C1_14 C4_14 1.556(5) . ?
C2_14 F1_14 1.314(5) . ?
C2_14 F2_14 1.340(4) . ?
C2_14 F3_14 1.347(5) . ?
C3_14 F4_14 1.330(4) . ?
C3_14 F5_14 1.331(4) . ?
C3_14 F6_14 1.336(4) . ?
C4_14 F7_14 1.323(4) . ?
C4_14 F9_14 1.333(4) . ?
C4_14 F8_14 1.342(4) . ?
O1_6 C1_6 1.354(3) . ?
O1_6 Al2 1.7272(19) . ?
C1_6 C4_6 1.547(4) . ?
C1_6 C2_6 1.551(4) . ?
C1_6 C3_6 1.558(4) . ?
C2_6 F3_6 1.329(3) . ?
C2_6 F1_6 1.332(3) . ?
C2_6 F2_6 1.342(3) . ?
C3_6 F5_6 1.327(3) . ?
C3_6 F4_6 1.331(3) . ?
C3_6 F6_6 1.339(3) . ?
C4_6 F8_6 1.332(3) . ?
C4_6 F9_6 1.333(3) . ?
C4_6 F7_6 1.335(3) . ?
O1_13 C1_13 1.326(10) . ?
O1_13 Al1 1.685(10) . ?
C1_13 C2_13 1.531(11) . ?
C1_13 C4_13 1.542(11) . ?
C1_13 C3_13 1.575(11) . ?
C2_13 F3_13 1.313(11) . ?
C2_13 F2_13 1.341(11) . ?
C2_13 F1_13 1.353(12) . ?
C3_13 F6_13 1.304(12) . ?
C3_13 F5_13 1.326(12) . ?
C3_13 F4_13 1.328(12) . ?
C4_13 F9_13 1.322(11) . ?
C4_13 F7_13 1.328(11) . ?
C4_13 F8_13 1.329(10) . ?
O1_8 C1_8 1.344(4) . ?
O1_8 Al1 1.705(3) . ?
C1_8 C3_8 1.537(5) . ?
C1_8 C4_8 1.549(5) . ?
C1_8 C2_8 1.550(4) . ?
C2_8 F1_8 1.320(4) . ?
C2_8 F3_8 1.321(4) . ?
C2_8 F2_8 1.324(4) . ?
C3_8 F5_8 1.289(5) . ?
C3_8 F4_8 1.322(5) . ?
C3_8 F6_8 1.370(5) . ?
C4_8 F7_8 1.325(5) . ?
C4_8 F8_8 1.328(6) . ?
C4_8 F9_8 1.340(5) . ?
O1_4 C1_4 1.345(10) . ?
O1_4 Al1 1.729(11) . ?
C1_4 C3_4 1.545(11) . ?
C1_4 C2_4 1.554(12) . ?
C1_4 C4_4 1.566(11) . ?
C2_4 F3_4 1.311(13) . ?
C2_4 F1_4 1.333(12) . ?
C2_4 F2_4 1.341(13) . ?
C3_4 F4_4 1.331(12) . ?
C3_4 F5_4 1.348(12) . ?
C3_4 F6_4 1.361(12) . ?
C4_4 F7_4 1.307(12) . ?
C4_4 F8_4 1.320(12) . ?
C4_4 F9_4 1.323(12) . ?
O1_3 C1_3 1.341(10) . ?
O1_3 Al1 1.753(8) . ?
C1_3 C2_3 1.531(11) . ?
C1_3 C4_3 1.547(11) . ?
C1_3 C3_3 1.564(11) . ?
C2_3 F2_3 1.329(11) . ?
C2_3 F1_3 1.330(11) . ?
C2_3 F3_3 1.346(11) . ?
C3_3 F6_3 1.250(12) . ?
C3_3 F4_3 1.333(11) . ?
C3_3 F5_3 1.377(11) . ?
C4_3 F9_3 1.267(11) . ?
C4_3 F7_3 1.288(11) . ?
C4_3 F8_3 1.355(11) . ?
O1_1 C1_1 1.325(6) . ?
O1_1 Al1 1.692(4) . ?
C1_1 C2_1 1.535(8) . ?
C1_1 C3_1 1.536(7) . ?
C1_1 C4_1 1.550(7) . ?
C2_1 F3_1 1.286(8) . ?
C2_1 F1_1 1.316(8) . ?
C2_1 F2_1 1.371(8) . ?
C3_1 F6_1 1.279(8) . ?
C3_1 F5_1 1.360(7) . ?
C3_1 F4_1 1.379(8) . ?
C4_1 F9_1 1.307(6) . ?
C4_1 F8_1 1.313(6) . ?
C4_1 F7_1 1.344(6) . ?
O1_7 C1_7 1.339(9) . ?
O1_7 Al1 1.702(6) . ?
C1_7 C2_7 1.538(11) . ?
C1_7 C4_7 1.558(10) . ?
C1_7 C3_7 1.560(11) . ?
C2_7 F1_7 1.286(12) . ?
C2_7 F3_7 1.318(11) . ?
C2_7 F2_7 1.387(12) . ?
C3_7 F5_7 1.315(11) . ?
C3_7 F6_7 1.326(11) . ?
C3_7 F4_7 1.343(11) . ?
C4_7 F9_7 1.322(9) . ?
C4_7 F7_7 1.323(10) . ?
C4_7 F8_7 1.343(8) . ?
O1_5 C1_5 1.319(6) . ?
O1_5 Al1 1.695(4) . ?
C1_5 C4_5 1.505(7) . ?
C1_5 C3_5 1.536(8) . ?
C1_5 C2_5 1.556(8) . ?
C2_5 F2_5 1.280(7) . ?
C2_5 F1_5 1.306(7) . ?
C2_5 F3_5 1.337(7) . ?
C3_5 F4_5 1.285(7) . ?
C3_5 F5_5 1.318(7) . ?
C3_5 F6_5 1.369(7) . ?
C4_5 F7_5 1.314(8) . ?
C4_5 F9_5 1.326(8) . ?
C4_5 F8_5 1.337(7) . ?
O1_2 C1_2 1.333(6) . ?
O1_2 Al1 1.714(5) . ?
C1_2 C3_2 1.538(8) . ?
C1_2 C2_2 1.543(7) . ?
C1_2 C4_2 1.554(7) . ?
C2_2 F1_2 1.303(8) . ?
C2_2 F2_2 1.319(6) . ?
C2_2 F3_2 1.353(7) . ?
C3_2 F4_2 1.315(9) . ?
C3_2 F5_2 1.319(8) . ?
C3_2 F6_2 1.329(8) . ?
C4_2 F8_2 1.330(6) . ?
C4_2 F7_2 1.330(7) . ?
C4_2 F9_2 1.332(6) . ?
Ga1 P2 2.3795(7) . ?
Ga1 P3 2.3902(7) . ?
Ga1 P1 2.3961(7) . ?
Ga1 H1 1.48(3) . ?
Al2 O1_9 1.725(2) . ?
P1 C01G 1.804(3) . ?
P1 C022 1.806(3) . ?
P1 C01H 1.807(3) . ?
P2 C01K 1.803(3) . ?
P2 C01T 1.805(3) . ?
P2 C02S 1.806(3) . ?
P3 C020 1.794(3) . ?
P3 C02F 1.809(3) . ?
P3 C01J 1.810(3) . ?
C01F C01V 1.379(4) . ?
C01F C01N 1.391(4) . ?
C01F H01F 0.9500 . ?
C01G C01W 1.392(4) . ?
C01G C02B 1.397(4) . ?
C01H C01I 1.391(4) . ?
C01H C01P 1.399(4) . ?
C01I C025 1.388(4) . ?
C01I H01I 0.9500 . ?
C01J C01N 1.389(4) . ?
C01J C02M 1.390(4) . ?
C01K C02V 1.392(4) . ?
C01K C03D 1.397(4) . ?
C01N H01N 0.9500 . ?
C01O C01S 1.387(4) . ?
C01O C022 1.398(4) . ?
C01O H01O 0.9500 . ?
C01P C02A 1.385(4) . ?
C01P H01P 0.9500 . ?
C01Q C01T 1.391(4) . ?
C01Q C023 1.396(4) . ?
C01Q H01Q 0.9500 . ?
C01S C02Z 1.384(4) . ?
C01S H01S 0.9500 . ?
C01T C03I 1.390(4) . ?
C01V C03F 1.386(4) . ?
C01V H01V 0.9500 . ?
C01W C01Y 1.385(4) . ?
C01W H01W 0.9500 . ?
C01X C02F 1.395(4) . ?
C01X C03O 1.395(4) . ?
C01X H01X 0.9500 . ?
C01Y C02X 1.381(4) . ?
C01Y H01Y 0.9500 . ?
C020 C02W 1.396(4) . ?
C020 C03P 1.398(4) . ?
C022 C026 1.397(4) . ?
C023 C038 1.378(4) . ?
C023 H023 0.9500 . ?
C025 C027 1.383(4) . ?
C025 H025 0.9500 . ?
C026 C033 1.385(4) . ?
C026 H026 0.9500 . ?
C027 C02A 1.383(4) . ?
C027 H027 0.9500 . ?
C028 C02E 1.382(4) . ?
C028 C02S 1.391(4) . ?
C028 H028 0.9500 . ?
C029 C03L 1.382(4) . ?
C029 C02F 1.393(4) . ?
C029 H029 0.9500 . ?
C02A H02A 0.9500 . ?
C02B C02O 1.383(4) . ?
C02B H02B 0.9500 . ?
C02E C03E 1.388(4) . ?
C02E H02E 0.9500 . ?
C02M C03F 1.378(4) . ?
C02M H02M 0.9500 . ?
C02O C02X 1.385(4) . ?
C02O H02O 0.9500 . ?
C02S C02T 1.391(4) . ?
C02T C03K 1.389(4) . ?
C02T H02T 0.9500 . ?
C02V C03J 1.381(4) . ?
C02V H02V 0.9500 . ?
C02W C039 1.387(4) . ?
C02W H02W 0.9500 . ?
C02X H02X 0.9500 . ?
C02Z C033 1.391(4) . ?
C02Z H02Z 0.9500 . ?
C032 C036 1.378(5) . ?
C032 C03J 1.384(4) . ?
C032 H032 0.9500 . ?
C033 H033 0.9500 . ?
C036 C03D 1.395(4) . ?
C036 H036 0.9500 . ?
C038 C03M 1.380(4) . ?
C038 H038 0.9500 . ?
C039 C03C 1.376(5) . ?
C039 H039 0.9500 . ?
C03C C03Q 1.382(5) . ?
C03C H03C 0.9500 . ?
C03D H03D 0.9500 . ?
C03E C03K 1.380(4) . ?
C03E H03E 0.9500 . ?
C03F H03F 0.9500 . ?
C03I C03M 1.385(4) . ?
C03I H03I 0.9500 . ?
C03J H03J 0.9500 . ?
C03K H03K 0.9500 . ?
C03L C03S 1.388(5) . ?
C03L H03L 0.9500 . ?
C03M H03M 0.9500 . ?
C03O C03S 1.369(5) . ?
C03O H03O 0.9500 . ?
C03P C03Q 1.384(4) . ?
C03P H03P 0.9500 . ?
C03Q H03Q 0.9500 . ?
C03S H03S 0.9500 . ?
O1_9 C1_9 1.351(3) . ?
C1_9 C3_9 1.546(4) . ?
C1_9 C4_9 1.555(4) . ?
C1_9 C2_9 1.556(4) . ?
C2_9 F1_9 1.322(4) . ?
C2_9 F3_9 1.333(4) . ?
C2_9 F2_9 1.335(3) . ?
C3_9 F5_9 1.327(4) . ?
C3_9 F4_9 1.328(4) . ?
C3_9 F6_9 1.332(3) . ?
C4_9 F9_9 1.326(4) . ?
C4_9 F7_9 1.329(4) . ?
C4_9 F8_9 1.333(3) . ?
